data_7129563
loop_
_publ_author_name
'Koellner, Connor A.'
'Gau, Michael'
'Polyak, Aleksander'
'Bayana, Manish'
'Zdilla, Michael John'

_publ_section_title
;
 Hemicubane topological analogs of the oxygen-evolving complex of
 photosystem II mediating water-assisted propylene carbonate oxidation
;
_journal_name_full 'Chemical Communications'
_journal_paper_doi 10.1039/D1CC05825H
_journal_year 2022
_chemical_formula_moiety 'C84 H96 Ca4 Mn3 N12 O15, 2(C18 H54 Mn N3 Si6), 2(C4 H8 O)'
_chemical_formula_sum 'C128 H220 Ca4 Mn5 N18 O17 Si12'
_chemical_formula_weight 3055.31
_chemical_properties_physical Air-sensitive
_space_group_crystal_system triclinic
_space_group_IT_number 2
_space_group_name_Hall '-P 1'
_space_group_name_H-M_alt 'P -1'
_atom_sites_solution_hydrogens geom
_atom_sites_solution_primary direct
_atom_sites_solution_secondary difmap
_audit_creation_date 2020-09-10
_audit_creation_method
;
Olex2 1.2
(compiled 2018.05.29 svn.r3508 for OlexSys, GUI svn.r5506)
;
_audit_update_record
;
2020-09-18 deposited with the CCDC.	2022-01-12 downloaded from the CCDC.
;
_cell_angle_alpha 87.300(2)
_cell_angle_beta 66.466(2)
_cell_angle_gamma 71.707(2)
_cell_formula_units_Z 2
_cell_length_a 19.429(2)
_cell_length_b 22.050(2)
_cell_length_c 23.108(3)
_cell_measurement_reflns_used 9983
_cell_measurement_temperature 100(2)
_cell_measurement_theta_max 23.59
_cell_measurement_theta_min 2.36
_cell_volume 8582.7(16)
_computing_cell_refinement 'SAINT v8.34A (Bruker, 2013)'
_computing_data_collection 'COSMO (Bruker, 2013)'
_computing_data_reduction 'SAINT v8.34A (Bruker, 2013)'
_computing_molecular_graphics 'Olex2 (Dolomanov et al., 2009)'
_computing_publication_material 'Olex2 (Dolomanov et al., 2009)'
_computing_structure_refinement 'XL (Sheldrick, 2008)'
_computing_structure_solution 'XS (Sheldrick, 2008)'
_diffrn_ambient_temperature 99.91
_diffrn_detector_area_resol_mean 8.333
_diffrn_measured_fraction_theta_full 0.958
_diffrn_measured_fraction_theta_max 0.958
_diffrn_measurement_device_type 'Bruker APEX-II CCD'
_diffrn_measurement_method '\f and \w scans'
_diffrn_radiation_type MoK\a
_diffrn_radiation_wavelength 0.71073
_diffrn_reflns_av_R_equivalents 0.0495
_diffrn_reflns_av_unetI/netI 0.0800
_diffrn_reflns_Laue_measured_fraction_full 0.958
_diffrn_reflns_Laue_measured_fraction_max 0.958
_diffrn_reflns_limit_h_max 22
_diffrn_reflns_limit_h_min -22
_diffrn_reflns_limit_k_max 25
_diffrn_reflns_limit_k_min -25
_diffrn_reflns_limit_l_max 27
_diffrn_reflns_limit_l_min -26
_diffrn_reflns_number 109187
_diffrn_reflns_point_group_measured_fraction_full 0.958
_diffrn_reflns_point_group_measured_fraction_max 0.958
_diffrn_reflns_theta_full 24.828
_diffrn_reflns_theta_max 24.828
_diffrn_reflns_theta_min 0.977
_diffrn_source 'sealed tube'
_diffrn_standards_number 0
_exptl_absorpt_coefficient_mu 0.617
_exptl_absorpt_correction_T_max 0.7451
_exptl_absorpt_correction_T_min 0.6734
_exptl_absorpt_correction_type multi-scan
_exptl_absorpt_process_details
;
SADABS-2014/5 (Bruker,2014/5) was used for absorption correction.
wR2(int) was 0.0566 before and 0.0456 after correction.
The Ratio of minimum to maximum transmission is 0.9038.
The \l/2 correction factor is 0.00150.
;
_exptl_crystal_colour colourless
_exptl_crystal_density_diffrn 1.182
_exptl_crystal_description block
_exptl_crystal_F_000 3246
_exptl_crystal_recrystallization_method 'Vapour deposition'
_exptl_crystal_size_max 0.32
_exptl_crystal_size_mid 0.28
_exptl_crystal_size_min 0.26
_platon_squeeze_details
;
Due to extensive solvent disorder, SQUEEZE was applied, removing
approximately 5 THF per unit cell.
;
_refine_diff_density_max 3.250
_refine_diff_density_min -1.569
_refine_diff_density_rms 0.143
_refine_ls_extinction_method none
_refine_ls_goodness_of_fit_ref 1.355
_refine_ls_hydrogen_treatment constr
_refine_ls_matrix_type full
_refine_ls_number_parameters 2007
_refine_ls_number_reflns 28380
_refine_ls_number_restraints 1528
_refine_ls_restrained_S_all 1.382
_refine_ls_R_factor_all 0.2008
_refine_ls_R_factor_gt 0.1322
_refine_ls_shift/su_max 0.581
_refine_ls_shift/su_mean 0.039
_refine_ls_structure_factor_coef Fsqd
_refine_ls_weighting_details 'w=1/[\s^2^(Fo^2^)+(0.2000P)^2^] where P=(Fo^2^+2Fc^2^)/3'
_refine_ls_weighting_scheme calc
_refine_ls_wR_factor_gt 0.3734
_refine_ls_wR_factor_ref 0.4088
_reflns_Friedel_coverage 0.000
_reflns_number_gt 14402
_reflns_number_total 28380
_reflns_threshold_expression 'I > 2\s(I)'
_cod_data_source_file d1cc05825h2.cif
_cod_data_source_block 5
_cod_original_cell_volume 8582.9(16)
_cod_database_code 7129563
_shelx_shelxl_version_number 2018/3
_shelx_space_group_comment
;
The symmetry employed for this shelxl refinement is uniquely defined
by the following loop, which should always be used as a source of
symmetry information in preference to the above space-group names.
They are only intended as comments.
;
_shelx_estimated_absorpt_t_max 0.856
_shelx_estimated_absorpt_t_min 0.827
_olex2_refinement_description
;
1. Fixed Uiso
 At 1.2 times of:
  All C(H) groups, All C(H,H) groups, All C(H,H,H,H) groups
 At 1.5 times of:
  All C(H,H,H) groups, All C(H,H,H,H,H,H) groups
2. Restrained distances
 C203-Si9
 1.86 with sigma of 0.02
 Si8-C194
 1.86 with sigma of 0.02
 N10-C1A = N10-C101 = N10-C5A = N10-C105
 1.33 with sigma of 0.02
 C105-C104 = C5A-C4A = C104-C103 = C4A-C3A = C103-C102 = C3A-C2A = C102-C101 =
 C2A-C1A
 1.39 with sigma of 0.02
 C5A-C106 = C106-C105
 1.5 with sigma of 0.02
 C11A-C12A = C112-C111 = C13A-C12A = C113-C112 = C14A-C13A = C114-C113 = C15A-
 C14A = C115-C114
 1.39 with sigma of 0.02
 C116-C15A = C116-C115
 1.5 with sigma of 0.02
 N11-C11A = N11-C111 = N11-C15A = N11-C115
 1.33 with sigma of 0.02
 C12A-C11A = C112-C111 = C13A-C12A = C113-C112 = C14A-C13A = C114-C113 = C15A-
 C14A = C115-C114
 1.39 with sigma of 0.02
 C15A-C116 = C116-C115
 1.5 with sigma of 0.02
 C141-C42A = C142-C141 = C42A-C43A = C143-C142 = C144-C143 = C144-C43A
 1.55 with sigma of 0.02
 Mn5-N19
 2.05 with sigma of 0.02
 Si7-N19 = Si7A-N19 = Si8-N19 = Si8A-N19
 1.68 with sigma of 0.02
 Si7A-C4 = Si7-C192 = Si7A-C5 = Si7-C193 = Si7A-C3 = Si7-C191 = Si8A-C2 = Si8-
 C195 = Si8A-C1 = Si8A-C196 = Si8-C194 = Si8-C196
 1.86 with sigma of 0.02
 Mn5-N20
 2.05 with sigma of 0.02
 Si9A-N20 = Si9-N20 = Si-N20 = Si10-N20
 1.68 with sigma of 0.02
 Si9A-C6 = Si9-C203 = Si9A-C7 = Si9-C201 = Si9A-C8 = Si9-C202 = Si-C9 = Si10-
 C204 = Si-C10 = Si10-C205 = Si10-C206 = Si-C206
 1.86 with sigma of 0.02
 Mn5-N21
 2.05 with sigma of 0.02
 Si12-N21 = Si11-N21
 1.68 with sigma of 0.02
 Si12-C216 = Si12-C215 = Si12-C214
 1.68 with sigma of 0.02
 Mn4-N17
 2.05 with sigma of 0.02
 Si4A-N17 = Si4-N17 = Si3-N17
 1.68 with sigma of 0.001
 Si4A-C72A = Si4A-C71A = Si4-C171 = Si4-C172 = Si4-C173 = Si3-C175 = Si3-C176 =
  Si3-C174
 1.86 with sigma of 0.001
 C81A-Si5 = Si5-C182 = Si5-C82A = Si5-C183 = Si5-C83A = Si5-C181
 1.86 with sigma of 0.02
 Si5-C81A
 1.86 with sigma of 0.001
 O2T-C5T = O2S-C5S = O2T-C8T = O2S-C8S
 1.45 with sigma of 0.02
 C6T-C5T = C6S-C5S = C7T-C6T = C7S-C6S = C8T-C7T = C8S-C7S
 1.54 with sigma of 0.02
 C105-C101
 2.3 with sigma of 0.04
 C105-C103
 2.41 with sigma of 0.04
 C104-C102
 2.41 with sigma of 0.04
 C103-C101
 2.41 with sigma of 0.04
 C111-C115
 2.3 with sigma of 0.04
 C111-C113
 2.41 with sigma of 0.04
 C112-C114
 2.41 with sigma of 0.04
 C113-C115
 2.41 with sigma of 0.04
 C195-C194
 3.04 with sigma of 0.04
 Si7-Si8
 2.9 with sigma of 0.04
 C191-C192
 3.1 with sigma of 0.04
 C192-C193
 3.1 with sigma of 0.04
 C193-C191
 3.1 with sigma of 0.04
 C194-C195
 3.1 with sigma of 0.04
 Si9-Si10
 2.9 with sigma of 0.04
 C203-C201
 3.1 with sigma of 0.04
 C201-C202
 3.1 with sigma of 0.04
 C202-C203
 3.1 with sigma of 0.04
 C204-C205
 3.1 with sigma of 0.04
 Si8-Si7
 3 with sigma of 0.01
 C183-C182
 3.03 with sigma of 0.04
 C182-C181
 3.03 with sigma of 0.04
 C181-C183
 3.03 with sigma of 0.04
 C172-C173
 3.04 with sigma of 0.02
 C173-C171
 3.04 with sigma of 0.02
 C171-C172
 3.04 with sigma of 0.02
 C5S-C8S
 2.29 with sigma of 0.04
 O2S-C6S
 2.44 with sigma of 0.04
 O2S-C7S
 2.44 with sigma of 0.04
 C6S-C8S
 2.52 with sigma of 0.04
 C5A-C1A
 2.3 with sigma of 0.04
 N10-C4A
 2.36 with sigma of 0.04
 N10-C104
 2.36 with sigma of 0.04
 N10-C2A
 2.36 with sigma of 0.04
 N10-C102
 2.36 with sigma of 0.04
 C5A-C3A
 2.41 with sigma of 0.04
 C4A-C2A
 2.41 with sigma of 0.04
 C3A-C1A
 2.41 with sigma of 0.04
 C11A-C15A
 2.3 with sigma of 0.04
 N11-C112
 2.36 with sigma of 0.04
 N11-C12A
 2.36 with sigma of 0.04
 N11-C14A
 2.36 with sigma of 0.04
 N11-C114
 2.36 with sigma of 0.04
 C11A-C13A
 2.41 with sigma of 0.04
 C12A-C14A
 2.41 with sigma of 0.04
 C13A-C15A
 2.41 with sigma of 0.04
 O14-C42A
 2.44 with sigma of 0.04
 O14-C142
 2.44 with sigma of 0.04
 O14-C143
 2.44 with sigma of 0.04
 O14-C43A
 2.44 with sigma of 0.04
 C141-C143
 2.52 with sigma of 0.04
 C141-C43A
 2.52 with sigma of 0.04
 C144-C42A
 2.52 with sigma of 0.04
 C144-C142
 2.52 with sigma of 0.04
 Mn5-Si9
 3.23 with sigma of 0.04
 Mn5-Si
 3.23 with sigma of 0.04
 Mn5-Si10
 3.23 with sigma of 0.04
 C194-C196
 3.04 with sigma of 0.04
 C196-C195
 3.04 with sigma of 0.04
 Mn5-Si7
 3.23 with sigma of 0.04
 Mn5-Si8A
 3.23 with sigma of 0.04
 Mn5-Si8
 3.23 with sigma of 0.04
 Si7A-Si8A
 2.9 with sigma of 0.04
 C5-C4
 3.1 with sigma of 0.04
 C4-C3
 3.1 with sigma of 0.04
 C3-C5
 3.1 with sigma of 0.04
 C196-C194
 3.1 with sigma of 0.04
 C195-C196
 3.1 with sigma of 0.04
 C196-C2
 3.1 with sigma of 0.04
 C2-C1
 3.1 with sigma of 0.04
 C1-C196
 3.1 with sigma of 0.04
 N19-C195
 2.9 with sigma of 0.04
 N19-C194
 2.9 with sigma of 0.04
 N19-C2
 2.9 with sigma of 0.04
 N19-C1
 2.9 with sigma of 0.04
 N19-C196
 2.9 with sigma of 0.04
 N19-C191
 2.9 with sigma of 0.04
 N19-C192
 2.9 with sigma of 0.04
 N19-C193
 2.9 with sigma of 0.04
 N19-C5
 2.9 with sigma of 0.04
 N19-C4
 2.9 with sigma of 0.04
 N19-C3
 2.9 with sigma of 0.04
 Mn5-Si7A
 3.3 with sigma of 0.04
 Mn5-Si9A
 3.23 with sigma of 0.04
 Si9A-Si
 2.9 with sigma of 0.04
 N20-C6
 2.9 with sigma of 0.04
 N20-C7
 2.9 with sigma of 0.04
 N20-C8
 2.9 with sigma of 0.04
 N20-C203
 2.9 with sigma of 0.04
 N20-C201
 2.9 with sigma of 0.04
 N20-C202
 2.9 with sigma of 0.04
 N20-C9
 2.9 with sigma of 0.04
 N20-C10
 2.9 with sigma of 0.04
 N20-C204
 2.9 with sigma of 0.04
 N20-C205
 2.9 with sigma of 0.04
 N20-C206
 2.9 with sigma of 0.04
 C6-C7
 3.1 with sigma of 0.04
 C7-C8
 3.1 with sigma of 0.04
 C8-C6
 3.1 with sigma of 0.04
 C9-C10
 3.1 with sigma of 0.04
 C10-C206
 3.1 with sigma of 0.04
 C206-C9
 3.1 with sigma of 0.04
 C205-C206
 3.1 with sigma of 0.04
 C206-C204
 3.1 with sigma of 0.04
 Mn5-Si12
 3.23 with sigma of 0.04
 Si12-Si11
 2.9 with sigma of 0.04
 N21-C215
 2.9 with sigma of 0.04
 N21-C214
 2.9 with sigma of 0.04
 N21-C216
 2.9 with sigma of 0.04
 C216-C215
 3.1 with sigma of 0.04
 C215-C214
 3.1 with sigma of 0.04
 C214-C216
 3.1 with sigma of 0.04
 N18-C83A
 2.9 with sigma of 0.04
 N18-C183
 2.9 with sigma of 0.04
 N18-C82A
 2.9 with sigma of 0.04
 N18-C81A
 2.9 with sigma of 0.04
 N18-C181
 2.9 with sigma of 0.04
 C83A-C82A
 3.03 with sigma of 0.04
 C82A-C81A
 3.03 with sigma of 0.04
 C81A-Si5 = C81A-C82A
 3.03 with sigma of 0.04
 Mn4-Si4A
 3.24 with sigma of 0.04
 Mn4-Si4
 3.24 with sigma of 0.04
 Mn4-Si3
 3.24 with sigma of 0.04
 Si4-Si3
 2.91 with sigma of 0.02
 N17-C71A
 2.9 with sigma of 0.02
 N17-C72A
 2.9 with sigma of 0.02
 N17-C73A
 2.9 with sigma of 0.02
 N17-C171
 2.9 with sigma of 0.02
 N17-C172
 2.9 with sigma of 0.02
 N17-C173
 2.9 with sigma of 0.02
 N17-C176
 2.9 with sigma of 0.02
 N17-C174
 2.9 with sigma of 0.02
 N17-C175
 2.9 with sigma of 0.02
 C72A-C71A
 3.04 with sigma of 0.02
 C72A-C73A
 3.04 with sigma of 0.02
 C73A-C71A
 3.04 with sigma of 0.02
 C176-C174
 3.04 with sigma of 0.02
 C176-C175
 3.04 with sigma of 0.02
 C175-C174
 3.04 with sigma of 0.02
 C165-C164
 3.1 with sigma of 0.04
 C5T-C8T
 2.29 with sigma of 0.04
 O2T-C6T
 2.44 with sigma of 0.04
 O2T-C7T
 2.44 with sigma of 0.04
 C5T-C7T
 2.52 with sigma of 0.04
 C6T-C8T
 2.52 with sigma of 0.04
 C5S-C7T
 2.52 with sigma of 0.04
3. Restrained planarity
 N10, C1A, C2A, C3A, C4A, C5A, C106
 with sigma of 0.1
 N10, C106, C101, C102, C103, C104, C105
 with sigma of 0.1
 N11, C116, C111, C112, C113, C114, C115
 with sigma of 0.1
 N11, C11A, C12A, C13A, C14A, C15A, C116
 with sigma of 0.1
 Mn5, N19, Si7, Si8
 with sigma of 0.1
 Mn5, Si11, Si12, N21
 with sigma of 0.1
4. Rigid bond restraints
 N10, C1A, C2A, C3A, C4A, C5A, C106, C101, C102, C103, C104, C105
 with sigma for 1-2 distances of 0.01 and sigma for 1-3 distances of 0.01
 N11, C11A, C12A, C13A, C14A, C15A, C116, C111, C112, C113, C114, C115
 with sigma for 1-2 distances of 0.01 and sigma for 1-3 distances of 0.01
 C42A, C43A, C142, C143
 with sigma for 1-2 distances of 0.01 and sigma for 1-3 distances of 0.01
 Si7A, Si8A, N19, C1, C2, C3, C4, C5, C196, Si7, Si8, C191, C192, C193, C194,
 C195
 with sigma for 1-2 distances of 0.01 and sigma for 1-3 distances of 0.01
 Si, Si9A, N20, C6, C7, C8, C9, C10, C206, Si9, Si10, C201, C202, C203, C204,
 C205
 with sigma for 1-2 distances of 0.01 and sigma for 1-3 distances of 0.01
 Si5, C81A, C82A, C83A, C181, C182, C183
 with sigma for 1-2 distances of 0.01 and sigma for 1-3 distances of 0.01
 Si3, Si4A, N17, C174, C175, C176, Si4, C171, C172, C173
 with sigma for 1-2 distances of 0.01 and sigma for 1-3 distances of 0.01
 Si4A, N17, C71A, C72A, C73A, Si4, C171, C172, C173
 with sigma for 1-2 distances of 0.003 and sigma for 1-3 distances of 0.003
 O2S, O2T, C5T, C6T, C7T, C8T, C5S, C6S, C7S, C8S
 with sigma for 1-2 distances of 0.01 and sigma for 1-3 distances of 0.01
5. Uiso/Uaniso restraints and constraints
N10 \\sim C1A \\sim C2A \\sim C3A \\sim C4A \\sim C5A \\sim C106 \\sim C101
\\sim C102 \\sim C103 \\sim C104 \\sim C105: within 2A with sigma of 0.04 and
sigma for terminal atoms of 0.08
N11 \\sim C11A \\sim C12A \\sim C13A \\sim C14A \\sim C15A \\sim C116 \\sim
C111 \\sim C112 \\sim C113 \\sim C114 \\sim C115: within 2A with sigma of 0.04
and sigma for terminal atoms of 0.08
C42A \\sim C43A \\sim C142 \\sim C143: within 2A with sigma of 0.04 and sigma
for terminal atoms of 0.08
Si7A \\sim Si8A \\sim N19 \\sim C1 \\sim C2 \\sim C3 \\sim C4 \\sim C5 \\sim
C196 \\sim Si7 \\sim Si8 \\sim C191 \\sim C192 \\sim C193 \\sim C194 \\sim
C195: within 2A with sigma of 0.04 and sigma for terminal atoms of 0.08
Si \\sim Si9A \\sim N20 \\sim C6 \\sim C7 \\sim C8 \\sim C9 \\sim C10 \\sim
C206 \\sim Si9 \\sim Si10 \\sim C201 \\sim C202 \\sim C203 \\sim C204 \\sim
C205: within 2A with sigma of 0.003 and sigma for terminal atoms of 0.02
Si5 \\sim C81A \\sim C82A \\sim C83A \\sim C181 \\sim C182 \\sim C183: within
2A with sigma of 0.04 and sigma for terminal atoms of 0.08
Si3 \\sim Si4A \\sim N17 \\sim C174 \\sim C175 \\sim C176 \\sim Si4 \\sim C171
\\sim C172 \\sim C173: within 2A with sigma of 0.04 and sigma for terminal
atoms of 0.08
Si4A \\sim N17 \\sim C71A \\sim C72A \\sim C73A \\sim Si4 \\sim C171 \\sim C172
\\sim C173: within 2A with sigma of 0.003 and sigma for terminal atoms of 0.006
O2S \\sim O2T \\sim C5T \\sim C6T \\sim C7T \\sim C8T \\sim C5S \\sim C6S \\sim
C7S \\sim C8S: within 2A with sigma of 0.04 and sigma for terminal atoms of 0.08
6. Others
 Sof(C1A)=Sof(H1A)=Sof(C2A)=Sof(H2A)=Sof(C3A)=Sof(H3A)=Sof(C4A)=Sof(H4A)=
 Sof(C5A)=Sof(H10C)=Sof(H10D)=1-FVAR(1)
 Sof(H10A)=Sof(H10B)=Sof(C101)=Sof(H101)=Sof(C102)=Sof(H102)=Sof(C103)=
 Sof(H103)=Sof(C104)=Sof(H104)=Sof(C105)=FVAR(1)
 Sof(C11A)=Sof(H11A)=Sof(C12A)=Sof(H12A)=Sof(C13A)=Sof(H13A)=Sof(C14A)=
 Sof(H14A)=Sof(C15A)=Sof(H11D)=Sof(H11E)=1-FVAR(2)
 Sof(H11B)=Sof(H11C)=Sof(C111)=Sof(H111)=Sof(C112)=Sof(H112)=Sof(C113)=
 Sof(H113)=Sof(C114)=Sof(H114)=Sof(C115)=FVAR(2)
 Sof(C42A)=Sof(H42A)=Sof(H42B)=Sof(C43A)=Sof(H43A)=Sof(H43B)=Sof(H14D)=
 Sof(H14E)=Sof(H14H)=Sof(H14I)=1-FVAR(3)
 Sof(H14B)=Sof(H14C)=Sof(H14F)=Sof(H14G)=Sof(C142)=Sof(H14J)=Sof(H14K)=
 Sof(C143)=Sof(H14L)=Sof(H14M)=FVAR(3)
 Sof(C81A)=Sof(H81A)=Sof(H81B)=Sof(H81C)=Sof(C82A)=Sof(H82A)=Sof(H82B)=
 Sof(H82C)=Sof(C83A)=Sof(H83A)=Sof(H83B)=Sof(H83C)=1-FVAR(4)
 Sof(C181)=Sof(H18J)=Sof(H18K)=Sof(H18L)=Sof(C182)=Sof(H18M)=Sof(H18N)=
 Sof(H18O)=Sof(C183)=Sof(H18P)=Sof(H18Q)=Sof(H18R)=FVAR(4)
 Sof(Si4A)=Sof(C71A)=Sof(H71A)=Sof(H71B)=Sof(H71C)=Sof(C72A)=Sof(H72A)=
 Sof(H72B)=Sof(H72C)=Sof(C73A)=Sof(H73A)=Sof(H73B)=Sof(H73C)=1-FVAR(5)
 Sof(Si4)=Sof(C171)=Sof(H17J)=Sof(H17K)=Sof(H17L)=Sof(C172)=Sof(H17M)=
 Sof(H17N)=Sof(H17O)=Sof(C173)=Sof(H17P)=Sof(H17Q)=Sof(H17R)=FVAR(5)
 Sof(Si7A)=Sof(Si8A)=Sof(C1)=Sof(H1B)=Sof(H1C)=Sof(H1D)=Sof(C2)=Sof(H2B)=
 Sof(H2C)=Sof(H2D)=Sof(C3)=Sof(H3B)=Sof(H3C)=Sof(H3D)=Sof(C4)=Sof(H4B)=Sof(H4C)=
 Sof(H4D)=Sof(C5)=Sof(H5A)=Sof(H5B)=Sof(H5C)=Sof(H19D)=Sof(H19E)=Sof(H19F)=1-
 FVAR(6)
 Sof(H19A)=Sof(H19B)=Sof(H19C)=Sof(Si7)=Sof(Si8)=Sof(C191)=Sof(H19G)=Sof(H19H)=
 Sof(H19I)=Sof(C192)=Sof(H19J)=Sof(H19K)=Sof(H19L)=Sof(C193)=Sof(H19M)=
 Sof(H19N)=Sof(H19O)=Sof(C194)=Sof(H19P)=Sof(H19Q)=Sof(H19R)=Sof(C195)=
 Sof(H19S)=Sof(H19T)=Sof(H19U)=FVAR(6)
 Sof(Si)=Sof(Si9A)=Sof(C6)=Sof(H6A)=Sof(H6B)=Sof(H6C)=Sof(C7)=Sof(H7A)=
 Sof(H7B)=Sof(H7C)=Sof(C8)=Sof(H8A)=Sof(H8B)=Sof(H8C)=Sof(C9)=Sof(H9A)=Sof(H9B)=
 Sof(H9C)=Sof(C10)=Sof(H10E)=Sof(H10F)=Sof(H10G)=Sof(H20D)=Sof(H20E)=Sof(H20F)=
 1-FVAR(7)
 Sof(H20A)=Sof(H20B)=Sof(H20C)=Sof(Si9)=Sof(Si10)=Sof(C201)=Sof(H20G)=
 Sof(H20H)=Sof(H20I)=Sof(C202)=Sof(H20J)=Sof(H20K)=Sof(H20L)=Sof(C203)=
 Sof(H20M)=Sof(H20N)=Sof(H20O)=Sof(C204)=Sof(H20P)=Sof(H20Q)=Sof(H20R)=
 Sof(C205)=Sof(H20S)=Sof(H20T)=Sof(H20U)=FVAR(7)
 Sof(O2T)=Sof(C5T)=Sof(H5TA)=Sof(H5TB)=Sof(C6T)=Sof(H6TA)=Sof(H6TB)=Sof(C7T)=
 Sof(H7TA)=Sof(H7TB)=Sof(C8T)=Sof(H8TA)=Sof(H8TB)=1-FVAR(8)
 Sof(O2S)=Sof(C5S)=Sof(H5SA)=Sof(H5SB)=Sof(C6S)=Sof(H6SA)=Sof(H6SB)=Sof(C7S)=
 Sof(H7SA)=Sof(H7SB)=Sof(C8S)=Sof(H8SA)=Sof(H8SB)=FVAR(8)
7.a Secondary CH2 refined with riding coordinates:
 C16(H16A,H16B), C26(H26A,H26B), C36(H36A,H36B), C42A(H42A,H42B), C43A(H43A,
 H43B), C46(H46A,H46B), C56(H56A,H56B), C66(H66A,H66B), C76(H76A,H76B),
 C86(H86A,H86B), C96(H96A,H96B), C106(H10C,H10D), C106(H10A,H10B), C116(H11D,
 H11E), C116(H11B,H11C), C126(H12B,H12C), C131(H13B,H13C), C132(H13D,H13E),
 C133(H13F,H13G), C134(H13H,H13I), C141(H14D,H14E), C141(H14B,H14C), C144(H14H,
 H14I), C144(H14F,H14G), C151(H15A,H15B), C152(H15C,H15D), C153(H15E,H15F),
 C154(H15G,H15H), C1S(H1SA,H1SB), C2S(H2SA,H2SB), C3S(H3SA,H3SB), C4S(H4SA,
 H4SB), C5T(H5TA,H5TB), C6T(H6TA,H6TB), C7T(H7TA,H7TB), C8T(H8TA,H8TB),
 C5S(H5SA,H5SB), C6S(H6SA,H6SB), C7S(H7SA,H7SB), C8S(H8SA,H8SB), C142(H14J,
 H14K), C143(H14L,H14M)
7.b Me refined with riding coordinates:
 C71A(H71A,H71B,H71C), C72A(H72A,H72B,H72C), C73A(H73A,H73B,H73C), C81A(H81A,
 H81B,H81C), C82A(H82A,H82B,H82C), C83A(H83A,H83B,H83C), C161(H16C,H16D,H16E),
 C162(H16F,H16G,H16H), C163(H16I,H16J,H16K), C164(H16L,H16M,H16N), C165(H16O,
 H16P,H16Q), C166(H16R,H16S,H16T), C174(H17A,H17B,H17C), C175(H17D,H17E,H17F),
 C176(H17G,H17H,H17I), C184(H18A,H18B,H18C), C185(H18D,H18E,H18F), C186(H18G,
 H18H,H18I), C1(H1B,H1C,H1D), C2(H2B,H2C,H2D), C3(H3B,H3C,H3D), C4(H4B,H4C,H4D),
  C5(H5A,H5B,H5C), C6(H6A,H6B,H6C), C7(H7A,H7B,H7C), C8(H8A,H8B,H8C), C9(H9A,
 H9B,H9C), C10(H10E,H10F,H10G), C196(H19D,H19E,H19F), C196(H19A,H19B,H19C),
 C206(H20D,H20E,H20F), C206(H20A,H20B,H20C), C211(H21A,H21B,H21C), C212(H21D,
 H21E,H21F), C213(H21G,H21H,H21I), C214(H21J,H21K,H21L), C215(H21M,H21N,H21O),
 C216(H21P,H21Q,H21R), C171(H17J,H17K,H17L), C172(H17M,H17N,H17O), C173(H17P,
 H17Q,H17R), C181(H18J,H18K,H18L), C182(H18M,H18N,H18O), C183(H18P,H18Q,H18R),
 C191(H19G,H19H,H19I), C192(H19J,H19K,H19L), C193(H19M,H19N,H19O), C194(H19P,
 H19Q,H19R), C195(H19S,H19T,H19U), C201(H20G,H20H,H20I), C202(H20J,H20K,H20L),
 C203(H20M,H20N,H20O), C204(H20P,H20Q,H20R), C205(H20S,H20T,H20U)
7.c Aromatic/amide H refined with riding coordinates:
 C1A(H1A), C2A(H2A), C3A(H3A), C4A(H4A), C11(H11), C11A(H11A), C12(H12),
 C12A(H12A), C13(H13), C13A(H13A), C14(H14), C14A(H14A), C21(H21), C22(H22),
 C23(H23), C24(H24), C31(H31), C32(H32), C33(H33), C34(H34), C41(H41), C42(H42),
  C43(H43), C44(H44), C51(H51), C52(H52), C53(H53), C54(H54), C61(H61),
 C62(H62), C63(H63), C64(H64), C71(H71), C72(H72), C73(H73), C74(H74), C81(H81),
  C82(H82), C83(H83), C84(H84), C91(H91), C92(H92), C93(H93), C94(H94),
 C121(H121), C122(H122), C123(H123), C124(H124), C101(H101), C102(H102),
 C103(H103), C104(H104), C111(H111), C112(H112), C113(H113), C114(H114)
;
_platon_squeeze_void_probe_radius 1.20
_olex2_submission_special_instructions 'No special instructions were received'

loop_
_space_group_symop_operation_xyz
'x, y, z'
'-x, -y, -z'

loop_
_atom_site_label
_atom_site_type_symbol
_atom_site_fract_x
_atom_site_fract_y
_atom_site_fract_z
_atom_site_U_iso_or_equiv
_atom_site_adp_type
_atom_site_occupancy
_atom_site_site_symmetry_order
_atom_site_calc_flag
_atom_site_refinement_flags_posn
_atom_site_refinement_flags_adp
_atom_site_refinement_flags_occupancy
_atom_site_disorder_assembly
_atom_site_disorder_group
Mn1 Mn 0.32237(8) 0.67669(6) 0.11498(6) 0.0514(4) Uani 1 1 d . . . . .
Mn2 Mn 0.10272(8) 0.87268(7) 0.32650(7) 0.0567(4) Uani 1 1 d . . . . .
Mn3 Mn 0.33454(9) 0.64407(7) 0.36672(7) 0.0630(5) Uani 1 1 d . . . . .
Ca1 Ca 0.18060(10) 0.79137(9) 0.43254(8) 0.0483(5) Uani 1 1 d . . . . .
Ca2 Ca 0.41344(9) 0.58105(8) 0.20725(7) 0.0419(4) Uani 1 1 d . . . . .
Ca3 Ca 0.16152(9) 0.81816(8) 0.16917(8) 0.0415(4) Uani 1 1 d . . . . .
Ca04 Ca 0.25283(9) 0.73005(7) 0.26953(7) 0.0337(4) Uani 1 1 d . . . . .
O1 O 0.3729(3) 0.5767(3) 0.1265(3) 0.0491(15) Uani 1 1 d . . . . .
O2 O 0.2757(3) 0.7685(3) 0.0832(3) 0.0563(16) Uani 1 1 d . . . . .
O3 O 0.0532(3) 0.8658(3) 0.2614(3) 0.0519(15) Uani 1 1 d . . . . .
O4 O 0.1380(4) 0.8920(3) 0.3989(3) 0.0668(18) Uani 1 1 d . . . . .
O5 O 0.2274(4) 0.6846(3) 0.4518(3) 0.0585(16) Uani 1 1 d . . . . .
O6 O 0.4484(4) 0.5990(3) 0.2873(3) 0.0647(18) Uani 1 1 d . . . . .
O7 O 0.1326(3) 0.7731(2) 0.3564(2) 0.0394(13) Uani 1 1 d . . . . .
O8 O 0.3008(3) 0.7467(2) 0.3423(2) 0.0411(13) Uani 1 1 d . . . . .
O9 O 0.2894(3) 0.6250(2) 0.2955(2) 0.0404(13) Uani 1 1 d . . . . .
O10 O 0.3727(3) 0.6900(2) 0.1820(2) 0.0412(13) Uani 1 1 d . . . . .
O11 O 0.2038(3) 0.7120(2) 0.1977(2) 0.0396(13) Uani 1 1 d . . . . .
O12 O 0.2168(3) 0.8340(2) 0.2396(2) 0.0385(13) Uani 1 1 d . . . . .
O13 O 0.1343(3) 0.8323(3) 0.5443(3) 0.0553(16) Uani 1 1 d . . . . .
O14 O 0.5232(3) 0.4790(3) 0.1711(3) 0.0556(16) Uani 1 1 d D . . . .
O15 O 0.0958(4) 0.8775(3) 0.1023(3) 0.0635(18) Uani 1 1 d . . . . .
N1 N 0.2792(5) 0.6208(4) 0.0636(3) 0.063(2) Uani 1 1 d . . . . .
N2 N 0.4232(4) 0.6850(4) 0.0222(3) 0.055(2) Uani 1 1 d . . . . .
N3 N -0.0340(5) 0.9041(3) 0.3843(4) 0.062(2) Uani 1 1 d . . . . .
N4 N 0.1038(5) 0.9757(4) 0.3149(4) 0.063(2) Uani 1 1 d . . . . .
N5 N 0.3135(5) 0.5573(4) 0.4262(4) 0.061(2) Uani 1 1 d . . . . .
N6 N 0.4302(7) 0.6490(4) 0.3998(5) 0.083(3) Uani 1 1 d . . . . .
N7 N 0.0372(4) 0.7836(3) 0.4830(3) 0.0508(19) Uani 1 1 d . . . . .
N8 N 0.3014(5) 0.8223(4) 0.4333(4) 0.066(2) Uani 1 1 d . . . . .
N9 N 0.3437(4) 0.4953(3) 0.2595(3) 0.0469(18) Uani 1 1 d . . . . .
N10 N 0.5310(4) 0.6206(3) 0.1380(3) 0.0552(18) Uani 1 1 d D U . . .
N11 N 0.0765(4) 0.7490(3) 0.1637(4) 0.065(2) Uani 1 1 d D U . . .
N12 N 0.2171(4) 0.9122(3) 0.1428(3) 0.0486(18) Uani 1 1 d . . . . .
C1A C 0.6097(10) 0.5864(12) 0.1185(9) 0.060(6) Uani 0.46(3) 1 d D U P A 2
H1A H 0.624059 0.540990 0.117590 0.072 Uiso 0.46(3) 1 calc R . P A 2
C2A C 0.6702(13) 0.6133(13) 0.0999(14) 0.084(8) Uani 0.46(3) 1 d D U P A 2
H2A H 0.723940 0.586548 0.085044 0.101 Uiso 0.46(3) 1 calc R . P A 2
C3A C 0.6515(12) 0.6804(12) 0.1031(16) 0.085(8) Uani 0.46(3) 1 d D U P A 2
H3A H 0.690588 0.700652 0.094843 0.102 Uiso 0.46(3) 1 calc R . P A 2
C4A C 0.5722(13) 0.7152(11) 0.1191(15) 0.073(7) Uani 0.46(3) 1 d D U P A 2
H4A H 0.556665 0.760225 0.116237 0.088 Uiso 0.46(3) 1 calc R . P A 2
C5A C 0.5148(9) 0.6838(8) 0.1397(17) 0.062(8) Uani 0.46(3) 1 d D U P A 2
C11 C 0.2284(7) 0.6504(7) 0.0369(5) 0.092(4) Uani 1 1 d . . . . .
H11 H 0.212864 0.695612 0.035051 0.111 Uiso 1 1 calc R . . . .
C11A C 0.0133(12) 0.7726(13) 0.1497(11) 0.078(7) Uani 0.36(3) 1 d D U P B 2
H11A H 0.006564 0.812105 0.130983 0.094 Uiso 0.36(3) 1 calc R . P B 2
C12 C 0.1997(10) 0.6122(10) 0.0121(7) 0.129(6) Uani 1 1 d . . . . .
H12 H 0.163241 0.631582 -0.006358 0.154 Uiso 1 1 calc R . . . .
C12A C -0.0427(18) 0.7424(16) 0.1610(19) 0.086(7) Uani 0.36(3) 1 d D U P B 2
H12A H -0.087326 0.760777 0.150936 0.103 Uiso 0.36(3) 1 calc R . P B 2
C13 C 0.2230(8) 0.5480(7) 0.0141(6) 0.095(4) Uani 1 1 d . . . . .
H13 H 0.204376 0.521553 -0.003202 0.114 Uiso 1 1 calc R . . . .
C13A C -0.031(2) 0.6840(18) 0.188(2) 0.100(8) Uani 0.36(3) 1 d D U P B 2
H13A H -0.069216 0.662060 0.198179 0.121 Uiso 0.36(3) 1 calc R . P B 2
C14 C 0.2742(6) 0.5231(5) 0.0417(5) 0.070(3) Uani 1 1 d . . . . .
H14 H 0.292142 0.477940 0.043432 0.083 Uiso 1 1 calc R . . . .
C14A C 0.037(2) 0.6589(15) 0.199(2) 0.083(7) Uani 0.36(3) 1 d D U P B 2
H14A H 0.049427 0.616738 0.211419 0.100 Uiso 0.36(3) 1 calc R . P B 2
C15 C 0.3005(6) 0.5599(5) 0.0667(4) 0.058(2) Uani 1 1 d . . . . .
C15A C 0.087(2) 0.6945(15) 0.191(2) 0.067(6) Uani 0.36(3) 1 d D U P B 2
C16 C 0.3596(6) 0.5316(5) 0.0996(5) 0.069(3) Uani 1 1 d . . . . .
H16A H 0.337732 0.504285 0.132448 0.082 Uiso 1 1 calc R . . . .
H16B H 0.410721 0.504094 0.067590 0.082 Uiso 1 1 calc R . . . .
C21 C 0.4967(5) 0.6424(5) -0.0060(5) 0.064(3) Uani 1 1 d . . . . .
H21 H 0.511161 0.605528 0.014944 0.076 Uiso 1 1 calc R . . . .
C22 C 0.5505(6) 0.6495(5) -0.0622(6) 0.076(3) Uani 1 1 d . . . . .
H22 H 0.601347 0.617948 -0.080591 0.091 Uiso 1 1 calc R . . . .
C23 C 0.5312(7) 0.7026(6) -0.0926(5) 0.087(4) Uani 1 1 d . . . . .
H23 H 0.568344 0.708628 -0.132381 0.104 Uiso 1 1 calc R . . . .
C24 C 0.4576(7) 0.7468(5) -0.0649(5) 0.095(4) Uani 1 1 d . . . . .
H24 H 0.442527 0.783220 -0.086104 0.113 Uiso 1 1 calc R . . . .
C25 C 0.4055(6) 0.7388(5) -0.0067(5) 0.064(3) Uani 1 1 d . . . . .
C26 C 0.3232(6) 0.7868(5) 0.0271(5) 0.079(3) Uani 1 1 d . . . . .
H26A H 0.328812 0.827977 0.036442 0.094 Uiso 1 1 calc R . . . .
H26B H 0.295929 0.794541 -0.001980 0.094 Uiso 1 1 calc R . . . .
C31 C -0.0725(7) 0.9261(5) 0.4457(5) 0.078(3) Uani 1 1 d . . . . .
H31 H -0.043644 0.930751 0.469130 0.094 Uiso 1 1 calc R . . . .
C32 C -0.1557(7) 0.9423(5) 0.4756(6) 0.079(3) Uani 1 1 d . . . . .
H32 H -0.182811 0.958241 0.519051 0.095 Uiso 1 1 calc R . . . .
C33 C -0.1960(7) 0.9353(6) 0.4432(7) 0.089(4) Uani 1 1 d . . . . .
H33 H -0.252006 0.945511 0.463152 0.107 Uiso 1 1 calc R . . . .
C34 C -0.1558(6) 0.9132(5) 0.3811(6) 0.081(3) Uani 1 1 d . . . . .
H34 H -0.183738 0.907708 0.357137 0.097 Uiso 1 1 calc R . . . .
C35 C -0.0749(6) 0.8988(4) 0.3528(5) 0.060(3) Uani 1 1 d . . . . .
C36 C -0.0271(6) 0.8746(5) 0.2817(5) 0.075(3) Uani 1 1 d . . . . .
H36A H -0.033887 0.833487 0.274243 0.090 Uiso 1 1 calc R . . . .
H36B H -0.048712 0.906036 0.256254 0.090 Uiso 1 1 calc R . . . .
C41 C 0.0905(6) 1.0125(5) 0.2736(6) 0.080(3) Uani 1 1 d . . . . .
H41 H 0.065944 0.999890 0.250130 0.096 Uiso 1 1 calc R . . . .
C42 C 0.1074(9) 1.0662(7) 0.2602(6) 0.096(4) Uani 1 1 d . . . . .
H42 H 0.096306 1.090457 0.228054 0.115 Uiso 1 1 calc R . . . .
C42A C 0.633(2) 0.3851(15) 0.1639(17) 0.106(11) Uani 0.48(4) 1 d D U P C 2
H42A H 0.682604 0.394726 0.140989 0.127 Uiso 0.48(4) 1 calc R . P C 2
H42B H 0.642320 0.348012 0.188762 0.127 Uiso 0.48(4) 1 calc R . P C 2
C43 C 0.1404(10) 1.0851(6) 0.2931(7) 0.113(5) Uani 1 1 d . . . . .
H43 H 0.154308 1.123196 0.284385 0.135 Uiso 1 1 calc R . . . .
C43A C 0.598(2) 0.3719(9) 0.1172(18) 0.107(11) Uani 0.48(4) 1 d D U P C 2
H43A H 0.640455 0.349547 0.076381 0.129 Uiso 0.48(4) 1 calc R . P C 2
H43B H 0.561443 0.346655 0.135727 0.129 Uiso 0.48(4) 1 calc R . P C 2
C44 C 0.1549(9) 1.0485(6) 0.3411(6) 0.112(5) Uani 1 1 d . . . . .
H44 H 0.178332 1.060756 0.365730 0.134 Uiso 1 1 calc R . . . .
C45 C 0.1332(7) 0.9939(5) 0.3502(6) 0.082(4) Uani 1 1 d . . . . .
C46 C 0.1474(7) 0.9507(5) 0.4008(5) 0.079(3) Uani 1 1 d . . . . .
H46A H 0.202015 0.943949 0.396694 0.095 Uiso 1 1 calc R . . . .
H46B H 0.110582 0.973663 0.442941 0.095 Uiso 1 1 calc R . . . .
C51 C 0.3594(7) 0.4961(6) 0.4122(6) 0.075(3) Uani 1 1 d . . . . .
H51 H 0.408376 0.485450 0.376035 0.090 Uiso 1 1 calc R . . . .
C52 C 0.3396(9) 0.4492(6) 0.4466(7) 0.087(4) Uani 1 1 d . . . . .
H52 H 0.375362 0.406543 0.435887 0.105 Uiso 1 1 calc R . . . .
C53 C 0.2710(10) 0.4618(6) 0.4953(7) 0.100(4) Uani 1 1 d . . . . .
H53 H 0.257385 0.428422 0.520091 0.120 Uiso 1 1 calc R . . . .
C54 C 0.2155(9) 0.5270(6) 0.5115(6) 0.103(4) Uani 1 1 d . . . . .
H54 H 0.164129 0.537349 0.544878 0.123 Uiso 1 1 calc R . . . .
C55 C 0.2422(7) 0.5718(5) 0.4757(5) 0.076(3) Uani 1 1 d . . . . .
C56 C 0.1914(7) 0.6426(5) 0.4913(5) 0.089(4) Uani 1 1 d . . . . .
H56A H 0.140698 0.647632 0.488065 0.107 Uiso 1 1 calc R . . . .
H56B H 0.178998 0.655310 0.535829 0.107 Uiso 1 1 calc R . . . .
C61 C 0.4170(10) 0.6723(6) 0.4579(6) 0.099(4) Uani 1 1 d . . . . .
H61 H 0.363617 0.689579 0.487860 0.119 Uiso 1 1 calc R . . . .
C62 C 0.4723(12) 0.6723(8) 0.4748(7) 0.115(5) Uani 1 1 d . . . . .
H62 H 0.459534 0.687868 0.516669 0.138 Uiso 1 1 calc R . . . .
C63 C 0.5459(12) 0.6512(7) 0.4345(10) 0.123(6) Uani 1 1 d . . . . .
H63 H 0.586932 0.650376 0.447227 0.148 Uiso 1 1 calc R . . . .
C64 C 0.5661(10) 0.6280(7) 0.3681(8) 0.118(5) Uani 1 1 d . . . . .
H64 H 0.618825 0.615237 0.336632 0.142 Uiso 1 1 calc R . . . .
C65 C 0.5037(8) 0.6264(5) 0.3560(6) 0.077(3) Uani 1 1 d . . . . .
C66 C 0.5160(7) 0.6014(6) 0.2915(6) 0.084(3) Uani 1 1 d . . . . .
H66A H 0.538847 0.629037 0.259569 0.101 Uiso 1 1 calc R . . . .
H66B H 0.555174 0.557682 0.280691 0.101 Uiso 1 1 calc R . . . .
C71 C -0.0131(6) 0.7979(4) 0.5447(5) 0.061(3) Uani 1 1 d . . . . .
H71 H 0.004259 0.810850 0.573733 0.074 Uiso 1 1 calc R . . . .
C72 C -0.0892(6) 0.7942(5) 0.5670(5) 0.074(3) Uani 1 1 d . . . . .
H72 H -0.122341 0.802439 0.610953 0.088 Uiso 1 1 calc R . . . .
C73 C -0.1170(5) 0.7784(4) 0.5248(5) 0.061(3) Uani 1 1 d . . . . .
H73 H -0.169697 0.777305 0.539227 0.073 Uiso 1 1 calc R . . . .
C74 C -0.0654(5) 0.7642(4) 0.4603(4) 0.056(2) Uani 1 1 d . . . . .
H74 H -0.082647 0.753541 0.430204 0.068 Uiso 1 1 calc R . . . .
C75 C 0.0132(5) 0.7660(4) 0.4412(4) 0.045(2) Uani 1 1 d . . . . .
C76 C 0.0716(4) 0.7476(4) 0.3742(4) 0.042(2) Uani 1 1 d . . . . .
H76A H 0.094507 0.700291 0.367556 0.051 Uiso 1 1 calc R . . . .
H76B H 0.043235 0.761609 0.346096 0.051 Uiso 1 1 calc R . . . .
C81 C 0.3058(7) 0.8512(6) 0.4797(5) 0.086(4) Uani 1 1 d . . . . .
H81 H 0.258283 0.868796 0.516419 0.104 Uiso 1 1 calc R . . . .
C82 C 0.3739(8) 0.8574(7) 0.4787(6) 0.103(4) Uani 1 1 d . . . . .
H82 H 0.374017 0.876709 0.514541 0.124 Uiso 1 1 calc R . . . .
C83 C 0.4434(8) 0.8347(6) 0.4239(6) 0.089(4) Uani 1 1 d . . . . .
H83 H 0.492082 0.838422 0.420904 0.106 Uiso 1 1 calc R . . . .
C84 C 0.4385(6) 0.8075(5) 0.3757(5) 0.066(3) Uani 1 1 d . . . . .
H84 H 0.484268 0.791448 0.337418 0.079 Uiso 1 1 calc R . . . .
C85 C 0.3673(6) 0.8028(4) 0.3816(4) 0.055(2) Uani 1 1 d . . . . .
C86 C 0.3626(5) 0.7737(4) 0.3251(4) 0.058(2) Uani 1 1 d . . . . .
H86A H 0.354853 0.807430 0.296349 0.070 Uiso 1 1 calc R . . . .
H86B H 0.413730 0.739971 0.301348 0.070 Uiso 1 1 calc R . . . .
C91 C 0.3735(6) 0.4314(5) 0.2469(5) 0.060(3) Uani 1 1 d . . . . .
H91 H 0.424277 0.414401 0.213209 0.072 Uiso 1 1 calc R . . . .
C92 C 0.3372(6) 0.3895(4) 0.2781(5) 0.061(3) Uani 1 1 d . . . . .
H92 H 0.360979 0.344724 0.266238 0.074 Uiso 1 1 calc R . . . .
C93 C 0.2644(6) 0.4141(4) 0.3278(5) 0.057(2) Uani 1 1 d . . . . .
H93 H 0.237071 0.386375 0.352001 0.068 Uiso 1 1 calc R . . . .
C94 C 0.2325(5) 0.4787(5) 0.3416(5) 0.055(2) Uani 1 1 d . . . . .
H94 H 0.182556 0.496571 0.375954 0.066 Uiso 1 1 calc R . . . .
C95 C 0.2723(5) 0.5179(4) 0.3059(4) 0.046(2) Uani 1 1 d . . . . .
C96 C 0.2357(5) 0.5898(4) 0.3196(4) 0.050(2) Uani 1 1 d . . . . .
H96A H 0.195289 0.604582 0.301764 0.060 Uiso 1 1 calc R . . . .
H96B H 0.208040 0.599990 0.366131 0.060 Uiso 1 1 calc R . . . .
C106 C 0.4284(4) 0.7228(4) 0.1595(4) 0.046(2) Uani 1 1 d D U . . .
H10C H 0.414457 0.756357 0.193028 0.056 Uiso 0.46(3) 1 calc R . P A 2
H10D H 0.422447 0.745032 0.122697 0.056 Uiso 0.46(3) 1 calc R . P A 2
H10A H 0.424166 0.748202 0.195721 0.056 Uiso 0.54(3) 1 calc R . P A 1
H10B H 0.414804 0.753326 0.129868 0.056 Uiso 0.54(3) 1 calc R . P A 1
C116 C 0.1549(5) 0.6737(4) 0.2110(4) 0.045(2) Uani 1 1 d D U . . .
H11D H 0.132970 0.670602 0.257320 0.054 Uiso 0.36(3) 1 calc R . P B 2
H11E H 0.188596 0.630008 0.190585 0.054 Uiso 0.36(3) 1 calc R . P B 2
H11B H 0.127436 0.674919 0.257580 0.054 Uiso 0.64(3) 1 calc R . P B 1
H11C H 0.188932 0.628882 0.195002 0.054 Uiso 0.64(3) 1 calc R . P B 1
C121 C 0.2156(6) 0.9514(4) 0.0979(4) 0.059(3) Uani 1 1 d . . . . .
H121 H 0.184799 0.948200 0.075635 0.070 Uiso 1 1 calc R . . . .
C122 C 0.2531(9) 0.9953(6) 0.0805(6) 0.096(4) Uani 1 1 d . . . . .
H122 H 0.249457 1.021365 0.047188 0.115 Uiso 1 1 calc R . . . .
C123 C 0.2956(9) 1.0009(7) 0.1119(8) 0.119(5) Uani 1 1 d . . . . .
H123 H 0.320741 1.032895 0.102664 0.143 Uiso 1 1 calc R . . . .
C124 C 0.3033(9) 0.9601(7) 0.1581(7) 0.114(5) Uani 1 1 d . . . . .
H124 H 0.335910 0.962356 0.178922 0.137 Uiso 1 1 calc R . . . .
C125 C 0.2611(5) 0.9143(4) 0.1739(5) 0.060(3) Uani 1 1 d . . . . .
C126 C 0.2680(4) 0.8715(4) 0.2225(4) 0.045(2) Uani 1 1 d . . . . .
H12B H 0.323397 0.842265 0.207325 0.054 Uiso 1 1 calc R . . . .
H12C H 0.257210 0.897360 0.260863 0.054 Uiso 1 1 calc R . . . .
C131 C 0.1504(7) 0.7962(5) 0.5933(5) 0.074(3) Uani 1 1 d . . . . .
H13B H 0.208204 0.775190 0.579735 0.089 Uiso 1 1 calc R . . . .
H13C H 0.124451 0.762596 0.603052 0.089 Uiso 1 1 calc R . . . .
C132 C 0.1178(8) 0.8427(6) 0.6506(5) 0.096(4) Uani 1 1 d . . . . .
H13D H 0.065682 0.840673 0.680974 0.115 Uiso 1 1 calc R . . . .
H13E H 0.154533 0.833098 0.672141 0.115 Uiso 1 1 calc R . . . .
C133 C 0.1098(7) 0.9072(5) 0.6262(5) 0.076(3) Uani 1 1 d . . . . .
H13F H 0.158748 0.918418 0.615220 0.092 Uiso 1 1 calc R . . . .
H13G H 0.064441 0.940805 0.657539 0.092 Uiso 1 1 calc R . . . .
C134 C 0.0955(7) 0.8988(5) 0.5681(5) 0.079(3) Uani 1 1 d . . . . .
H13H H 0.037965 0.910786 0.578983 0.095 Uiso 1 1 calc R . . . .
H13I H 0.117671 0.926412 0.535658 0.095 Uiso 1 1 calc R . . . .
C141 C 0.5648(6) 0.4457(4) 0.2081(5) 0.072(3) Uani 1 1 d D . . . .
H14D H 0.528557 0.432092 0.246491 0.086 Uiso 0.48(4) 1 calc R . P C 2
H14E H 0.588067 0.473577 0.221449 0.086 Uiso 0.48(4) 1 calc R . P C 2
H14B H 0.527249 0.446223 0.252451 0.086 Uiso 0.52(4) 1 calc R . P C 1
H14C H 0.603428 0.466148 0.208236 0.086 Uiso 0.52(4) 1 calc R . P C 1
C144 C 0.5533(6) 0.4415(5) 0.1093(5) 0.079(3) Uani 1 1 d D . . . .
H14H H 0.589592 0.459639 0.075337 0.094 Uiso 0.48(4) 1 calc R . P C 2
H14I H 0.508755 0.442313 0.098304 0.094 Uiso 0.48(4) 1 calc R . P C 2
H14F H 0.567082 0.468609 0.073875 0.094 Uiso 0.52(4) 1 calc R . P C 1
H14G H 0.513059 0.424051 0.107357 0.094 Uiso 0.52(4) 1 calc R . P C 1
C151 C 0.1181(6) 0.8613(5) 0.0366(6) 0.075(3) Uani 1 1 d . . . . .
H15A H 0.123708 0.815820 0.029328 0.091 Uiso 1 1 calc R . . . .
H15B H 0.169478 0.867888 0.010650 0.091 Uiso 1 1 calc R . . . .
C152 C 0.0548(9) 0.9038(7) 0.0190(7) 0.104(4) Uani 1 1 d . . . . .
H15C H 0.012205 0.884920 0.026700 0.125 Uiso 1 1 calc R . . . .
H15D H 0.076166 0.912870 -0.025966 0.125 Uiso 1 1 calc R . . . .
C153 C 0.0259(6) 0.9625(6) 0.0625(6) 0.090(4) Uani 1 1 d . . . . .
H15E H -0.029402 0.987908 0.069953 0.108 Uiso 1 1 calc R . . . .
H15F H 0.060077 0.989843 0.045386 0.108 Uiso 1 1 calc R . . . .
C154 C 0.0311(7) 0.9355(5) 0.1226(5) 0.084(3) Uani 1 1 d . . . . .
H15G H 0.040770 0.965796 0.146430 0.101 Uiso 1 1 calc R . . . .
H15H H -0.018567 0.927215 0.150079 0.101 Uiso 1 1 calc R . . . .
Mn4 Mn 0.00357(9) 0.35238(7) 0.16782(7) 0.0621(5) Uani 1 1 d D . . . .
Si1 Si -0.1192(2) 0.46489(17) 0.12850(19) 0.0870(10) Uani 1 1 d . . . . .
Si2 Si -0.1237(3) 0.4791(2) 0.2569(2) 0.1289(16) Uani 1 1 d . . . . .
Si3 Si 0.1113(3) 0.3018(3) 0.2461(3) 0.155(2) Uani 1 1 d D U . . .
Si4A Si 0.1337(8) 0.4127(5) 0.1779(7) 0.109(2) Uani 0.409(11) 1 d D U P D 2
Si5 Si 0.0917(3) 0.2324(2) 0.06137(19) 0.1129(13) Uani 1 1 d D U . . .
Si6 Si -0.0730(2) 0.24635(17) 0.15166(18) 0.0910(11) Uani 1 1 d . . . . .
N16 N -0.0855(5) 0.4365(4) 0.1833(4) 0.081(3) Uani 1 1 d . . . . .
N17 N 0.0929(4) 0.3538(4) 0.1944(4) 0.107(2) Uani 1 1 d D U . . .
N18 N 0.0072(5) 0.2694(5) 0.1221(4) 0.083(3) Uani 1 1 d D . . . .
C71A C 0.1047(17) 0.4603(11) 0.1178(11) 0.108(3) Uani 0.409(11) 1 d D U P D 2
H71A H 0.128305 0.494788 0.107985 0.162 Uiso 0.409(11) 1 calc R . P D 2
H71B H 0.123615 0.432331 0.079196 0.162 Uiso 0.409(11) 1 calc R . P D 2
H71C H 0.046781 0.478860 0.134742 0.162 Uiso 0.409(11) 1 calc R . P D 2
C72A C 0.1103(14) 0.4703(6) 0.2446(9) 0.110(3) Uani 0.409(11) 1 d D U P D 2
H72A H 0.137784 0.501959 0.228463 0.165 Uiso 0.409(11) 1 calc R . P D 2
H72B H 0.052993 0.492260 0.264387 0.165 Uiso 0.409(11) 1 calc R . P D 2
H72C H 0.127926 0.447068 0.276010 0.165 Uiso 0.409(11) 1 calc R . P D 2
C73A C 0.2459(10) 0.3767(8) 0.1399(13) 0.110(3) Uani 0.409(11) 1 d D U P D 2
H73A H 0.269512 0.411156 0.130281 0.165 Uiso 0.409(11) 1 calc R . P D 2
H73B H 0.264117 0.349553 0.169122 0.165 Uiso 0.409(11) 1 calc R . P D 2
H73C H 0.261897 0.350699 0.100584 0.165 Uiso 0.409(11) 1 calc R . P D 2
C81A C 0.156(2) 0.2841(17) 0.0392(18) 0.090(10) Uani 0.31(3) 1 d D U P E 2
H81A H 0.206087 0.262443 0.003354 0.136 Uiso 0.31(3) 1 calc R . P E 2
H81B H 0.129081 0.324966 0.027162 0.136 Uiso 0.31(3) 1 calc R . P E 2
H81C H 0.167247 0.292244 0.075393 0.136 Uiso 0.31(3) 1 calc R . P E 2
C82A C 0.141(3) 0.1530(15) 0.081(3) 0.24(2) Uani 0.31(3) 1 d D U P E 2
H82A H 0.191119 0.132039 0.044387 0.354 Uiso 0.31(3) 1 calc R . P E 2
H82B H 0.153050 0.158409 0.117450 0.354 Uiso 0.31(3) 1 calc R . P E 2
H82C H 0.106740 0.126555 0.090824 0.354 Uiso 0.31(3) 1 calc R . P E 2
C83A C 0.071(2) 0.222(3) -0.0093(12) 0.121(13) Uani 0.31(3) 1 d D U P E 2
H83A H 0.120695 0.200522 -0.045179 0.182 Uiso 0.31(3) 1 calc R . P E 2
H83B H 0.035163 0.196736 0.000521 0.182 Uiso 0.31(3) 1 calc R . P E 2
H83C H 0.045827 0.264597 -0.020326 0.182 Uiso 0.31(3) 1 calc R . P E 2
C161 C -0.0513(7) 0.4155(6) 0.0510(5) 0.094(4) Uani 1 1 d . . . . .
H16C H -0.070914 0.432098 0.018393 0.140 Uiso 1 1 calc R . . . .
H16D H 0.002187 0.418009 0.038394 0.140 Uiso 1 1 calc R . . . .
H16E H -0.049766 0.370793 0.055638 0.140 Uiso 1 1 calc R . . . .
C162 C -0.2202(8) 0.4615(7) 0.1446(8) 0.123(5) Uani 1 1 d . . . . .
H16F H -0.235377 0.479116 0.110087 0.185 Uiso 1 1 calc R . . . .
H16G H -0.219561 0.416877 0.147503 0.185 Uiso 1 1 calc R . . . .
H16H H -0.258605 0.486810 0.184668 0.185 Uiso 1 1 calc R . . . .
C163 C -0.1247(8) 0.5508(7) 0.1133(7) 0.125(5) Uani 1 1 d . . . . .
H16I H -0.145081 0.563621 0.080500 0.187 Uiso 1 1 calc R . . . .
H16J H -0.160304 0.578609 0.152481 0.187 Uiso 1 1 calc R . . . .
H16K H -0.071670 0.554654 0.099065 0.187 Uiso 1 1 calc R . . . .
C164 C -0.2309(13) 0.5187(12) 0.2944(13) 0.292(17) Uani 1 1 d D . . . .
H16L H -0.244868 0.540904 0.335292 0.439 Uiso 1 1 calc R . . . .
H16M H -0.247359 0.549870 0.266952 0.439 Uiso 1 1 calc R . . . .
H16N H -0.258004 0.486607 0.301187 0.439 Uiso 1 1 calc R . . . .
C165 C -0.0842(13) 0.5510(11) 0.2418(11) 0.38(3) Uani 1 1 d D . . . .
H16O H -0.103955 0.576904 0.281901 0.572 Uiso 1 1 calc R . . . .
H16P H -0.026060 0.535276 0.223687 0.572 Uiso 1 1 calc R . . . .
H16Q H -0.102378 0.577369 0.212112 0.572 Uiso 1 1 calc R . . . .
C166 C -0.1118(16) 0.4228(10) 0.3145(8) 0.230(13) Uani 1 1 d . . . . .
H16R H -0.133113 0.446219 0.356218 0.345 Uiso 1 1 calc R . . . .
H16S H -0.140485 0.392740 0.316615 0.345 Uiso 1 1 calc R . . . .
H16T H -0.055370 0.399066 0.301900 0.345 Uiso 1 1 calc R . . . .
C174 C 0.1095(12) 0.3352(7) 0.3193(5) 0.284(11) Uani 1 1 d D U . . .
H17A H 0.121000 0.300253 0.345380 0.425 Uiso 1 1 calc R . . . .
H17B H 0.149529 0.356792 0.307874 0.425 Uiso 1 1 calc R . . . .
H17C H 0.056890 0.365980 0.343354 0.425 Uiso 1 1 calc R . . . .
C175 C 0.2096(5) 0.2392(5) 0.2064(6) 0.296(13) Uani 1 1 d D U . . .
H17D H 0.219704 0.209226 0.237007 0.444 Uiso 1 1 calc R . . . .
H17E H 0.209900 0.215897 0.171228 0.444 Uiso 1 1 calc R . . . .
H17F H 0.251081 0.259569 0.190142 0.444 Uiso 1 1 calc R . . . .
C176 C 0.0405(7) 0.2555(6) 0.2733(6) 0.117(4) Uani 1 1 d D U . . .
H17G H 0.052902 0.225756 0.303328 0.175 Uiso 1 1 calc R . . . .
H17H H -0.013694 0.285108 0.294177 0.175 Uiso 1 1 calc R . . . .
H17I H 0.045036 0.231235 0.236785 0.175 Uiso 1 1 calc R . . . .
C184 C -0.0549(9) 0.1626(6) 0.1666(7) 0.115(5) Uani 1 1 d . . . . .
H18A H -0.105220 0.153526 0.183814 0.172 Uiso 1 1 calc R . . . .
H18B H -0.019203 0.135754 0.126814 0.172 Uiso 1 1 calc R . . . .
H18C H -0.030388 0.153331 0.197114 0.172 Uiso 1 1 calc R . . . .
C185 C -0.1318(11) 0.2578(9) 0.1044(9) 0.153(7) Uani 1 1 d . . . . .
H18D H -0.177273 0.242637 0.126254 0.229 Uiso 1 1 calc R . . . .
H18E H -0.150851 0.303490 0.098656 0.229 Uiso 1 1 calc R . . . .
H18F H -0.098864 0.233502 0.062841 0.229 Uiso 1 1 calc R . . . .
C186 C -0.1460(8) 0.2921(7) 0.2330(6) 0.108(4) Uani 1 1 d . . . . .
H18G H -0.192711 0.277711 0.249438 0.162 Uiso 1 1 calc R . . . .
H18H H -0.120054 0.283576 0.262549 0.162 Uiso 1 1 calc R . . . .
H18I H -0.162511 0.338181 0.228374 0.162 Uiso 1 1 calc R . . . .
Mn5 Mn 0.56129(10) 0.07826(12) 0.27405(8) 0.0995(7) Uani 1 1 d D . . . .
Si Si 0.5765(8) 0.2184(6) 0.3120(6) 0.161(2) Uani 0.62(2) 1 d D U P F 2
Si7A Si 0.4573(3) -0.0110(3) 0.3012(4) 0.122(3) Uani 0.749(9) 1 d D U P G 2
Si8A Si 0.4022(4) 0.1127(3) 0.2460(3) 0.0984(19) Uani 0.749(9) 1 d D U P G 2
Si9A Si 0.4548(6) 0.1689(6) 0.4118(6) 0.166(2) Uani 0.62(2) 1 d D U P F 2
Si11 Si 0.7347(2) 0.0041(2) 0.2554(2) 0.1068(13) Uani 1 1 d D . . . .
Si12 Si 0.6941(2) 0.0164(2) 0.1421(2) 0.1178(15) Uani 1 1 d D . . . .
N19 N 0.4684(5) 0.0582(4) 0.2664(5) 0.136(4) Uani 1 1 d D U . . .
N20 N 0.5278(6) 0.1638(5) 0.3368(6) 0.162(2) Uani 1 1 d D U . . .
N21 N 0.6741(5) 0.0317(4) 0.2199(4) 0.124(5) Uani 1 1 d D . . . .
C1 C 0.3010(8) 0.1298(9) 0.3123(8) 0.187(10) Uani 0.749(9) 1 d D U P G 2
H1B H 0.261789 0.161820 0.300598 0.281 Uiso 0.749(9) 1 calc R . P G 2
H1C H 0.287143 0.090218 0.320120 0.281 Uiso 0.749(9) 1 calc R . P G 2
H1D H 0.301213 0.146343 0.350858 0.281 Uiso 0.749(9) 1 calc R . P G 2
C2 C 0.407(2) 0.0842(17) 0.1683(11) 0.298(15) Uani 0.749(9) 1 d D U P G 2
H2B H 0.367952 0.116448 0.156652 0.447 Uiso 0.749(9) 1 calc R . P G 2
H2C H 0.460272 0.077681 0.135203 0.447 Uiso 0.749(9) 1 calc R . P G 2
H2D H 0.395409 0.043645 0.172597 0.447 Uiso 0.749(9) 1 calc R . P G 2
C3 C 0.3655(8) -0.0089(9) 0.3739(10) 0.219(13) Uani 0.749(9) 1 d D U P G 2
H3B H 0.369705 -0.052417 0.386860 0.329 Uiso 0.749(9) 1 calc R . P G 2
H3C H 0.360355 0.018677 0.408410 0.329 Uiso 0.749(9) 1 calc R . P G 2
H3D H 0.318681 0.008125 0.364098 0.329 Uiso 0.749(9) 1 calc R . P G 2
C4 C 0.5421(10) -0.0553(8) 0.3226(10) 0.141(8) Uani 0.749(9) 1 d D U P G 2
H4B H 0.533352 -0.094081 0.342157 0.212 Uiso 0.749(9) 1 calc R . P G 2
H4C H 0.591525 -0.067169 0.284189 0.212 Uiso 0.749(9) 1 calc R . P G 2
H4D H 0.545891 -0.027711 0.352477 0.212 Uiso 0.749(9) 1 calc R . P G 2
C5 C 0.4557(15) -0.0696(9) 0.2433(10) 0.176(8) Uani 0.749(9) 1 d D U P G 2
H5A H 0.449401 -0.108583 0.263795 0.264 Uiso 0.749(9) 1 calc R . P G 2
H5B H 0.411342 -0.049432 0.231222 0.264 Uiso 0.749(9) 1 calc R . P G 2
H5C H 0.505652 -0.080602 0.205451 0.264 Uiso 0.749(9) 1 calc R . P G 2
C6 C 0.4564(12) 0.0795(8) 0.4196(12) 0.175(7) Uani 0.62(2) 1 d D U P F 2
H6A H 0.416645 0.076153 0.461152 0.262 Uiso 0.62(2) 1 calc R . P F 2
H6B H 0.444300 0.065654 0.386167 0.262 Uiso 0.62(2) 1 calc R . P F 2
H6C H 0.509085 0.052200 0.415523 0.262 Uiso 0.62(2) 1 calc R . P F 2
C7 C 0.3531(11) 0.2197(12) 0.4244(16) 0.190(7) Uani 0.62(2) 1 d D U P F 2
H7A H 0.316872 0.219099 0.468361 0.286 Uiso 0.62(2) 1 calc R . P F 2
H7B H 0.352538 0.263849 0.416098 0.286 Uiso 0.62(2) 1 calc R . P F 2
H7C H 0.336171 0.203203 0.395587 0.286 Uiso 0.62(2) 1 calc R . P F 2
C8 C 0.4680(18) 0.2015(15) 0.4763(13) 0.200(7) Uani 0.62(2) 1 d D U P F 2
H8A H 0.423597 0.202291 0.516464 0.300 Uiso 0.62(2) 1 calc R . P F 2
H8B H 0.517782 0.174584 0.478142 0.300 Uiso 0.62(2) 1 calc R . P F 2
H8C H 0.469772 0.245243 0.468797 0.300 Uiso 0.62(2) 1 calc R . P F 2
C9 C 0.5110(16) 0.3041(8) 0.3270(16) 0.179(7) Uani 0.62(2) 1 d D U P F 2
H9A H 0.543744 0.332170 0.311318 0.269 Uiso 0.62(2) 1 calc R . P F 2
H9B H 0.475739 0.310318 0.304951 0.269 Uiso 0.62(2) 1 calc R . P F 2
H9C H 0.479135 0.314775 0.372632 0.269 Uiso 0.62(2) 1 calc R . P F 2
C10 C 0.6533(17) 0.2091(17) 0.3458(16) 0.167(5) Uani 0.62(2) 1 d D U P F 2
H10E H 0.679789 0.241408 0.330265 0.250 Uiso 0.62(2) 1 calc R . P F 2
H10F H 0.627110 0.214917 0.392139 0.250 Uiso 0.62(2) 1 calc R . P F 2
H10G H 0.692557 0.166152 0.332341 0.250 Uiso 0.62(2) 1 calc R . P F 2
C196 C 0.4271(8) 0.1894(5) 0.2319(7) 0.137(5) Uani 1 1 d D U . . .
H19D H 0.387859 0.221055 0.219937 0.206 Uiso 0.749(9) 1 calc R . P G 2
H19E H 0.426560 0.206086 0.270679 0.206 Uiso 0.749(9) 1 calc R . P G 2
H19F H 0.479966 0.181068 0.197614 0.206 Uiso 0.749(9) 1 calc R . P G 2
H19A H 0.381874 0.227640 0.236778 0.206 Uiso 0.251(9) 1 calc R . P G 1
H19B H 0.460657 0.199852 0.249565 0.206 Uiso 0.251(9) 1 calc R . P G 1
H19C H 0.458113 0.174874 0.186771 0.206 Uiso 0.251(9) 1 calc R . P G 1
C206 C 0.6411(8) 0.1993(8) 0.2231(6) 0.162(3) Uani 1 1 d D U . . .
H20D H 0.669536 0.230404 0.208164 0.242 Uiso 0.62(2) 1 calc R . P F 2
H20E H 0.679332 0.155976 0.215406 0.242 Uiso 0.62(2) 1 calc R . P F 2
H20F H 0.607382 0.201608 0.200326 0.242 Uiso 0.62(2) 1 calc R . P F 2
H20A H 0.673818 0.227433 0.209049 0.242 Uiso 0.38(2) 1 calc R . P F 1
H20B H 0.675140 0.154442 0.211201 0.242 Uiso 0.38(2) 1 calc R . P F 1
H20C H 0.603435 0.209004 0.203010 0.242 Uiso 0.38(2) 1 calc R . P F 1
C211 C 0.6831(9) 0.0186(10) 0.3445(7) 0.168(9) Uani 1 1 d . . . . .
H21A H 0.721934 0.001220 0.362982 0.253 Uiso 1 1 calc R . . . .
H21B H 0.657965 0.064778 0.356709 0.253 Uiso 1 1 calc R . . . .
H21C H 0.642542 -0.002708 0.359992 0.253 Uiso 1 1 calc R . . . .
C212 C 0.8191(8) 0.0395(6) 0.2372(8) 0.122(5) Uani 1 1 d . . . . .
H21D H 0.850639 0.019058 0.261221 0.183 Uiso 1 1 calc R . . . .
H21E H 0.853083 0.031676 0.191766 0.183 Uiso 1 1 calc R . . . .
H21F H 0.796645 0.085765 0.249399 0.183 Uiso 1 1 calc R . . . .
C213 C 0.7867(9) -0.0829(6) 0.2335(7) 0.124(5) Uani 1 1 d . . . . .
H21G H 0.822469 -0.098422 0.255034 0.186 Uiso 1 1 calc R . . . .
H21H H 0.747684 -0.105671 0.246284 0.186 Uiso 1 1 calc R . . . .
H21I H 0.817389 -0.090571 0.187513 0.186 Uiso 1 1 calc R . . . .
C214 C 0.7967(7) 0.0043(10) 0.0895(6) 0.166(8) Uani 1 1 d D . . . .
H21J H 0.804315 -0.004222 0.045733 0.248 Uiso 1 1 calc R . . . .
H21K H 0.810118 0.042814 0.093021 0.248 Uiso 1 1 calc R . . . .
H21L H 0.831078 -0.032393 0.101311 0.248 Uiso 1 1 calc R . . . .
C215 C 0.6744(16) -0.0586(10) 0.1412(14) 0.50(4) Uani 1 1 d D . . . .
H21M H 0.684174 -0.071834 0.097966 0.745 Uiso 1 1 calc R . . . .
H21N H 0.709300 -0.091750 0.155981 0.745 Uiso 1 1 calc R . . . .
H21O H 0.618927 -0.052894 0.169274 0.745 Uiso 1 1 calc R . . . .
C216 C 0.6323(7) 0.0827(7) 0.1174(6) 0.140(7) Uani 1 1 d D . . . .
H21P H 0.643724 0.073984 0.072778 0.210 Uiso 1 1 calc R . . . .
H21Q H 0.576324 0.088099 0.143414 0.210 Uiso 1 1 calc R . . . .
H21R H 0.643209 0.122096 0.122793 0.210 Uiso 1 1 calc R . . . .
Si4 Si 0.1545(5) 0.3925(4) 0.1487(4) 0.108(2) Uani 0.591(11) 1 d D U P D 1
Si7 Si 0.4729(10) -0.0168(7) 0.2429(12) 0.157(7) Uani 0.251(9) 1 d D U P G 1
Si8 Si 0.3901(10) 0.1238(7) 0.2751(12) 0.177(9) Uani 0.251(9) 1 d D U P G 1
Si9 Si 0.4406(8) 0.1887(10) 0.3958(9) 0.164(3) Uani 0.38(2) 1 d D U P F 1
Si10 Si 0.5855(12) 0.2124(10) 0.3109(9) 0.161(2) Uani 0.38(2) 1 d D U P F 1
O1S O 0.6201(12) 0.4441(11) 0.4355(10) 0.263(9) Uani 1 1 d . . . . .
C1S C 0.6762(12) 0.3808(9) 0.3782(10) 0.174(9) Uani 1 1 d . . . . .
H1SA H 0.732786 0.377948 0.360268 0.209 Uiso 1 1 calc R . . . .
H1SB H 0.671299 0.339894 0.396064 0.209 Uiso 1 1 calc R . . . .
C2S C 0.6456(8) 0.3935(10) 0.3308(8) 0.190(10) Uani 1 1 d . . . . .
H2SA H 0.644217 0.353331 0.314590 0.228 Uiso 1 1 calc R . . . .
H2SB H 0.680015 0.411314 0.294869 0.228 Uiso 1 1 calc R . . . .
C3S C 0.5673(8) 0.4385(6) 0.3577(7) 0.170(10) Uani 1 1 d . . . . .
H3SA H 0.563859 0.475762 0.332105 0.204 Uiso 1 1 calc R . . . .
H3SB H 0.528768 0.418215 0.357263 0.204 Uiso 1 1 calc R . . . .
C4S C 0.5482(9) 0.4598(8) 0.4212(7) 0.137(6) Uani 1 1 d . . . . .
H4SA H 0.510727 0.439277 0.450707 0.164 Uiso 1 1 calc R . . . .
H4SB H 0.521371 0.506743 0.428103 0.164 Uiso 1 1 calc R . . . .
O2S O 0.0503(9) 0.5866(9) 0.4267(9) 0.131(6) Uani 0.660(15) 1 d D U P H 1
O2T O 0.0537(17) 0.5744(19) 0.4715(19) 0.155(10) Uani 0.340(15) 1 d D U P H 2
C5T C -0.003(2) 0.625(2) 0.521(2) 0.150(11) Uani 0.340(15) 1 d D U P H 2
H5TA H -0.007955 0.667772 0.503990 0.180 Uiso 0.340(15) 1 calc R . P H 2
H5TB H 0.013066 0.624256 0.556569 0.180 Uiso 0.340(15) 1 calc R . P H 2
C6T C -0.081(2) 0.608(3) 0.5407(10) 0.164(12) Uani 0.340(15) 1 d D U P H 2
H6TA H -0.083035 0.574902 0.570759 0.196 Uiso 0.340(15) 1 calc R . P H 2
H6TB H -0.128006 0.646950 0.560666 0.196 Uiso 0.340(15) 1 calc R . P H 2
C7T C -0.077(2) 0.584(4) 0.4776(18) 0.146(10) Uani 0.340(15) 1 d D U P H 2
H7TA H -0.098001 0.547386 0.483243 0.175 Uiso 0.340(15) 1 calc R . P H 2
H7TB H -0.107315 0.618421 0.459526 0.175 Uiso 0.340(15) 1 calc R . P H 2
C8T C 0.012(2) 0.563(2) 0.4361(16) 0.136(9) Uani 0.340(15) 1 d D U P H 2
H8TA H 0.031691 0.516819 0.421676 0.163 Uiso 0.340(15) 1 calc R . P H 2
H8TB H 0.022442 0.587379 0.398129 0.163 Uiso 0.340(15) 1 calc R . P H 2
C5S C -0.0068(12) 0.5911(13) 0.4888(10) 0.125(6) Uani 0.660(15) 1 d D U P H 1
H5SA H -0.011309 0.629316 0.512688 0.150 Uiso 0.660(15) 1 calc R . P H 1
H5SB H 0.012218 0.552965 0.509444 0.150 Uiso 0.660(15) 1 calc R . P H 1
C6S C -0.0869(13) 0.5959(19) 0.4938(11) 0.126(7) Uani 0.660(15) 1 d D U P H 1
H6SA H -0.123178 0.640644 0.503037 0.151 Uiso 0.660(15) 1 calc R . P H 1
H6SB H -0.111289 0.568663 0.525448 0.151 Uiso 0.660(15) 1 calc R . P H 1
C7S C -0.0609(12) 0.5690(11) 0.4249(10) 0.118(6) Uani 0.660(15) 1 d D U P H 1
H7SA H -0.047990 0.521814 0.422486 0.142 Uiso 0.660(15) 1 calc R . P H 1
H7SB H -0.104116 0.587631 0.410468 0.142 Uiso 0.660(15) 1 calc R . P H 1
C8S C 0.0129(10) 0.5875(11) 0.3831(9) 0.112(6) Uani 0.660(15) 1 d D U P H 1
H8SA H 0.048092 0.555807 0.345949 0.135 Uiso 0.660(15) 1 calc R . P H 1
H8SB H -0.002040 0.630619 0.368320 0.135 Uiso 0.660(15) 1 calc R . P H 1
C101 C 0.6078(9) 0.5813(11) 0.1105(8) 0.072(7) Uani 0.54(3) 1 d D U P A 1
H101 H 0.620523 0.537092 0.117231 0.087 Uiso 0.54(3) 1 calc R . P A 1
C102 C 0.6674(12) 0.6056(11) 0.0726(13) 0.087(7) Uani 0.54(3) 1 d D U P A 1
H102 H 0.720913 0.578558 0.052998 0.104 Uiso 0.54(3) 1 calc R . P A 1
C103 C 0.6462(12) 0.6711(11) 0.0641(7) 0.095(8) Uani 0.54(3) 1 d D U P A 1
H103 H 0.686252 0.689688 0.041588 0.114 Uiso 0.54(3) 1 calc R . P A 1
C104 C 0.5676(12) 0.7088(10) 0.0881(12) 0.078(7) Uani 0.54(3) 1 d D U P A 1
H104 H 0.551924 0.752173 0.079035 0.093 Uiso 0.54(3) 1 calc R . P A 1
C105 C 0.5121(9) 0.6804(7) 0.1265(13) 0.049(5) Uani 0.54(3) 1 d D U P A 1
C111 C 0.0221(8) 0.7627(9) 0.1378(7) 0.090(5) Uani 0.64(3) 1 d D U P B 1
H111 H 0.006268 0.804553 0.124990 0.107 Uiso 0.64(3) 1 calc R . P B 1
C112 C -0.0112(14) 0.7188(11) 0.1291(13) 0.101(6) Uani 0.64(3) 1 d D U P B 1
H112 H -0.048114 0.729826 0.109972 0.121 Uiso 0.64(3) 1 calc R . P B 1
C113 C 0.0109(14) 0.6583(10) 0.1491(12) 0.093(6) Uani 0.64(3) 1 d D U P B 1
H113 H -0.012415 0.627406 0.145594 0.112 Uiso 0.64(3) 1 calc R . P B 1
C114 C 0.0672(13) 0.6434(9) 0.1742(11) 0.077(5) Uani 0.64(3) 1 d D U P B 1
H114 H 0.087033 0.601130 0.184508 0.093 Uiso 0.64(3) 1 calc R . P B 1
C115 C 0.0942(13) 0.6918(8) 0.1840(13) 0.063(4) Uani 0.64(3) 1 d D U P B 1
C142 C 0.609(2) 0.3749(10) 0.1767(11) 0.113(11) Uani 0.52(4) 1 d D U P C 1
H14J H 0.657874 0.355153 0.183861 0.136 Uiso 0.52(4) 1 calc R . P C 1
H14K H 0.574242 0.347830 0.192231 0.136 Uiso 0.52(4) 1 calc R . P C 1
C143 C 0.6276(15) 0.3868(15) 0.1062(7) 0.119(12) Uani 0.52(4) 1 d D U P C 1
H14L H 0.675678 0.399995 0.086915 0.143 Uiso 0.52(4) 1 calc R . P C 1
H14M H 0.635414 0.347936 0.081523 0.143 Uiso 0.52(4) 1 calc R . P C 1
C171 C 0.1078(12) 0.4466(9) 0.1010(9) 0.108(3) Uani 0.591(11) 1 d D U P D 1
H17J H 0.143896 0.469136 0.074449 0.162 Uiso 0.591(11) 1 calc R . P D 1
H17K H 0.096851 0.421318 0.073994 0.162 Uiso 0.591(11) 1 calc R . P D 1
H17L H 0.058055 0.478008 0.129451 0.162 Uiso 0.591(11) 1 calc R . P D 1
C172 C 0.1774(12) 0.4425(8) 0.1966(9) 0.109(3) Uani 0.591(11) 1 d D U P D 1
H17M H 0.213389 0.464253 0.168320 0.163 Uiso 0.591(11) 1 calc R . P D 1
H17N H 0.128215 0.474611 0.224832 0.163 Uiso 0.591(11) 1 calc R . P D 1
H17O H 0.202776 0.415156 0.221969 0.163 Uiso 0.591(11) 1 calc R . P D 1
C173 C 0.2524(6) 0.3410(7) 0.0905(6) 0.115(3) Uani 0.591(11) 1 d D U P D 1
H17P H 0.283594 0.368088 0.066425 0.173 Uiso 0.591(11) 1 calc R . P D 1
H17Q H 0.280793 0.312033 0.113039 0.173 Uiso 0.591(11) 1 calc R . P D 1
H17R H 0.244363 0.315766 0.061390 0.173 Uiso 0.591(11) 1 calc R . P D 1
C181 C 0.1386(11) 0.2879(9) 0.0137(12) 0.148(12) Uani 0.69(3) 1 d D U P E 1
H18J H 0.187965 0.263652 -0.021354 0.222 Uiso 0.69(3) 1 calc R . P E 1
H18K H 0.102693 0.316567 -0.003354 0.222 Uiso 0.69(3) 1 calc R . P E 1
H18L H 0.150295 0.313218 0.040102 0.222 Uiso 0.69(3) 1 calc R . P E 1
C182 C 0.164(2) 0.1629(9) 0.0766(17) 0.279(18) Uani 0.69(3) 1 d D U P E 1
H18M H 0.210611 0.145730 0.037037 0.419 Uiso 0.69(3) 1 calc R . P E 1
H18N H 0.179598 0.176657 0.107781 0.419 Uiso 0.69(3) 1 calc R . P E 1
H18O H 0.139219 0.129622 0.093150 0.419 Uiso 0.69(3) 1 calc R . P E 1
C183 C 0.0647(17) 0.1864(16) 0.0082(11) 0.204(13) Uani 0.69(3) 1 d D U P E 1
H18P H 0.112936 0.163629 -0.028557 0.306 Uiso 0.69(3) 1 calc R . P E 1
H18Q H 0.040375 0.155497 0.032611 0.306 Uiso 0.69(3) 1 calc R . P E 1
H18R H 0.027288 0.216942 -0.006314 0.306 Uiso 0.69(3) 1 calc R . P E 1
C191 C 0.485(2) -0.026(2) 0.1599(16) 0.23(2) Uani 0.251(9) 1 d D U P G 1
H19G H 0.487345 -0.069475 0.149985 0.351 Uiso 0.251(9) 1 calc R . P G 1
H19H H 0.440397 0.005312 0.154179 0.351 Uiso 0.251(9) 1 calc R . P G 1
H19I H 0.534693 -0.018845 0.131420 0.351 Uiso 0.251(9) 1 calc R . P G 1
C192 C 0.534(2) -0.0731(19) 0.2809(16) 0.167(19) Uani 0.251(9) 1 d D U P G 1
H19J H 0.540244 -0.117409 0.270126 0.250 Uiso 0.251(9) 1 calc R . P G 1
H19K H 0.586818 -0.067754 0.265379 0.250 Uiso 0.251(9) 1 calc R . P G 1
H19L H 0.508036 -0.063410 0.327029 0.250 Uiso 0.251(9) 1 calc R . P G 1
C193 C 0.3704(18) -0.022(2) 0.297(2) 0.161(15) Uani 0.251(9) 1 d D U P G 1
H19M H 0.367013 -0.063764 0.287394 0.242 Uiso 0.251(9) 1 calc R . P G 1
H19N H 0.362918 -0.018356 0.341508 0.242 Uiso 0.251(9) 1 calc R . P G 1
H19O H 0.329154 0.012379 0.290210 0.242 Uiso 0.251(9) 1 calc R . P G 1
C194 C 0.3486(19) 0.0868(7) 0.230(3) 0.212(14) Uani 0.251(9) 1 d D U P G 1
H19P H 0.300559 0.118539 0.229884 0.318 Uiso 0.251(9) 1 calc R . P G 1
H19Q H 0.388086 0.072967 0.186875 0.318 Uiso 0.251(9) 1 calc R . P G 1
H19R H 0.335671 0.049744 0.251312 0.318 Uiso 0.251(9) 1 calc R . P G 1
C195 C 0.321(3) 0.152(2) 0.3572(15) 0.24(2) Uani 0.251(9) 1 d D U P G 1
H19S H 0.277893 0.190118 0.358081 0.353 Uiso 0.251(9) 1 calc R . P G 1
H19T H 0.299888 0.118220 0.377613 0.353 Uiso 0.251(9) 1 calc R . P G 1
H19U H 0.349520 0.163145 0.379983 0.353 Uiso 0.251(9) 1 calc R . P G 1
C201 C 0.3516(16) 0.2402(19) 0.3832(10) 0.178(8) Uani 0.38(2) 1 d D U P F 1
H20G H 0.304983 0.250329 0.423701 0.267 Uiso 0.38(2) 1 calc R . P F 1
H20H H 0.360409 0.279996 0.366444 0.267 Uiso 0.38(2) 1 calc R . P F 1
H20I H 0.342697 0.217139 0.353011 0.267 Uiso 0.38(2) 1 calc R . P F 1
C202 C 0.451(2) 0.233(2) 0.4588(19) 0.175(7) Uani 0.38(2) 1 d D U P F 1
H20J H 0.399601 0.248336 0.495039 0.263 Uiso 0.38(2) 1 calc R . P F 1
H20K H 0.489878 0.203307 0.472752 0.263 Uiso 0.38(2) 1 calc R . P F 1
H20L H 0.468919 0.269024 0.441288 0.263 Uiso 0.38(2) 1 calc R . P F 1
C203 C 0.423(2) 0.1127(16) 0.431(2) 0.167(7) Uani 0.38(2) 1 d D U P F 1
H20M H 0.371242 0.123775 0.467123 0.250 Uiso 0.38(2) 1 calc R . P F 1
H20N H 0.423807 0.084785 0.398851 0.250 Uiso 0.38(2) 1 calc R . P F 1
H20O H 0.464730 0.090319 0.445411 0.250 Uiso 0.38(2) 1 calc R . P F 1
C204 C 0.5165(14) 0.2965(11) 0.335(2) 0.170(7) Uani 0.38(2) 1 d D U P F 1
H20P H 0.546917 0.326431 0.321398 0.255 Uiso 0.38(2) 1 calc R . P F 1
H20Q H 0.478426 0.304817 0.315642 0.255 Uiso 0.38(2) 1 calc R . P F 1
H20R H 0.487906 0.302465 0.381471 0.255 Uiso 0.38(2) 1 calc R . P F 1
C205 C 0.662(3) 0.195(3) 0.345(2) 0.167(7) Uani 0.38(2) 1 d D U P F 1
H20S H 0.693973 0.223144 0.329548 0.251 Uiso 0.38(2) 1 calc R . P F 1
H20T H 0.635388 0.201275 0.391618 0.251 Uiso 0.38(2) 1 calc R . P F 1
H20U H 0.696425 0.149875 0.332603 0.251 Uiso 0.38(2) 1 calc R . P F 1

loop_
_atom_site_aniso_label
_atom_site_aniso_U_11
_atom_site_aniso_U_22
_atom_site_aniso_U_33
_atom_site_aniso_U_23
_atom_site_aniso_U_13
_atom_site_aniso_U_12
Mn1 0.0521(8) 0.0517(9) 0.0343(8) 0.0056(6) -0.0150(7) 0.0010(6)
Mn2 0.0497(8) 0.0511(9) 0.0470(9) 0.0025(7) -0.0061(7) -0.0044(7)
Mn3 0.0717(10) 0.0647(10) 0.0428(9) 0.0046(7) -0.0192(8) -0.0146(8)
Ca1 0.0461(10) 0.0579(11) 0.0273(9) -0.0021(8) -0.0039(8) -0.0124(8)
Ca2 0.0408(9) 0.0471(10) 0.0272(9) 0.0013(7) -0.0125(8) -0.0018(8)
Ca3 0.0376(9) 0.0377(10) 0.0378(10) 0.0073(8) -0.0121(8) -0.0022(7)
Ca04 0.0351(8) 0.0332(9) 0.0237(8) 0.0011(7) -0.0071(7) -0.0050(7)
O1 0.047(3) 0.053(4) 0.038(3) -0.003(3) -0.022(3) 0.002(3)
O2 0.049(3) 0.050(4) 0.044(4) 0.016(3) -0.011(3) 0.005(3)
O3 0.030(3) 0.061(4) 0.048(4) 0.010(3) -0.008(3) -0.004(3)
O4 0.073(4) 0.042(4) 0.070(5) 0.012(3) -0.020(4) -0.013(3)
O5 0.064(4) 0.061(4) 0.036(3) 0.010(3) -0.013(3) -0.012(3)
O6 0.062(4) 0.091(5) 0.043(4) 0.005(3) -0.028(3) -0.019(4)
O7 0.037(3) 0.037(3) 0.027(3) 0.002(2) 0.001(2) -0.008(2)
O8 0.042(3) 0.039(3) 0.037(3) 0.001(2) -0.012(3) -0.013(3)
O9 0.047(3) 0.040(3) 0.029(3) 0.007(2) -0.015(3) -0.008(3)
O10 0.035(3) 0.044(3) 0.032(3) 0.005(2) -0.007(3) -0.005(2)
O11 0.043(3) 0.038(3) 0.032(3) -0.001(2) -0.013(3) -0.006(2)
O12 0.033(3) 0.036(3) 0.039(3) 0.003(2) -0.012(3) -0.005(2)
O13 0.060(4) 0.053(4) 0.040(4) 0.001(3) -0.017(3) -0.005(3)
O14 0.061(4) 0.054(4) 0.036(3) -0.002(3) -0.017(3) -0.001(3)
O15 0.062(4) 0.053(4) 0.064(5) 0.015(3) -0.030(4) 0.000(3)
N1 0.075(5) 0.070(6) 0.039(5) -0.001(4) -0.030(4) -0.007(4)
N2 0.056(5) 0.055(5) 0.038(4) 0.000(4) -0.015(4) 0.000(4)
N3 0.059(5) 0.040(4) 0.058(6) -0.006(4) -0.001(5) -0.005(4)
N4 0.064(5) 0.035(5) 0.064(6) -0.002(5) -0.012(5) 0.000(4)
N5 0.072(5) 0.051(5) 0.051(5) -0.011(4) -0.030(5) 0.000(4)
N6 0.117(9) 0.063(6) 0.086(7) 0.008(5) -0.064(7) -0.022(6)
N7 0.041(4) 0.061(5) 0.028(4) 0.002(3) 0.006(4) -0.014(4)
N8 0.065(5) 0.076(6) 0.048(5) -0.015(4) -0.009(5) -0.027(4)
N9 0.048(4) 0.041(4) 0.039(4) 0.003(3) -0.017(4) 0.002(3)
N10 0.041(3) 0.068(4) 0.039(4) 0.007(4) -0.008(3) -0.006(3)
N11 0.061(5) 0.063(5) 0.082(6) 0.021(4) -0.045(4) -0.016(4)
N12 0.058(5) 0.033(4) 0.041(4) 0.013(3) -0.014(4) -0.007(3)
C1A 0.048(8) 0.060(10) 0.060(13) -0.011(11) -0.017(11) -0.004(7)
C2A 0.045(8) 0.083(10) 0.088(17) -0.008(13) 0.000(12) -0.007(8)
C3A 0.051(8) 0.081(10) 0.098(17) 0.002(14) -0.008(12) -0.019(8)
C4A 0.055(7) 0.074(9) 0.067(15) 0.009(12) -0.007(12) -0.014(7)
C5A 0.037(7) 0.067(8) 0.046(15) -0.005(11) 0.006(10) 0.001(7)
C11 0.107(9) 0.117(10) 0.053(7) -0.011(7) -0.047(7) -0.015(8)
C11A 0.076(13) 0.080(14) 0.097(16) 0.011(13) -0.060(12) -0.018(10)
C12 0.139(14) 0.181(18) 0.095(11) 0.015(11) -0.087(11) -0.037(13)
C12A 0.085(13) 0.083(15) 0.118(18) 0.004(13) -0.072(13) -0.025(12)
C13 0.121(11) 0.096(10) 0.089(10) 0.018(8) -0.058(9) -0.044(9)
C13A 0.090(15) 0.103(16) 0.140(19) 0.025(14) -0.072(14) -0.041(13)
C14 0.084(7) 0.070(7) 0.069(7) 0.016(6) -0.047(7) -0.025(6)
C14A 0.085(14) 0.089(13) 0.107(18) 0.034(13) -0.058(13) -0.046(10)
C15 0.068(6) 0.062(7) 0.042(6) 0.003(5) -0.027(5) -0.013(5)
C15A 0.072(13) 0.071(12) 0.075(15) 0.020(11) -0.043(11) -0.030(10)
C16 0.076(7) 0.053(6) 0.055(6) 0.007(5) -0.018(6) -0.003(5)
C21 0.046(6) 0.076(7) 0.048(6) -0.005(5) -0.016(5) 0.004(5)
C22 0.056(6) 0.055(7) 0.087(9) -0.012(6) -0.012(6) 0.003(5)
C23 0.083(8) 0.070(8) 0.060(7) -0.006(6) 0.016(6) -0.022(6)
C24 0.080(8) 0.063(7) 0.070(8) 0.012(6) 0.015(7) 0.009(6)
C25 0.058(6) 0.059(6) 0.055(6) 0.017(5) -0.013(5) -0.010(5)
C26 0.065(7) 0.067(7) 0.052(6) 0.011(5) 0.005(6) 0.009(5)
C31 0.084(8) 0.055(6) 0.065(8) 0.012(6) -0.008(7) -0.011(6)
C32 0.061(7) 0.061(7) 0.081(8) -0.007(6) 0.003(7) -0.015(6)
C33 0.044(6) 0.089(9) 0.095(10) 0.001(7) 0.004(7) -0.010(6)
C34 0.043(6) 0.076(7) 0.081(9) -0.004(6) 0.009(6) -0.007(5)
C35 0.061(6) 0.038(5) 0.055(6) 0.008(5) -0.009(6) -0.002(5)
C36 0.061(6) 0.074(7) 0.057(7) 0.011(5) -0.010(6) 0.003(5)
C41 0.078(7) 0.032(6) 0.094(9) -0.005(6) -0.025(7) 0.015(5)
C42 0.136(12) 0.077(10) 0.068(8) 0.009(7) -0.043(8) -0.024(8)
C42A 0.087(19) 0.084(16) 0.11(2) -0.011(15) -0.038(15) 0.017(14)
C43 0.187(15) 0.054(8) 0.111(11) 0.033(8) -0.063(11) -0.057(9)
C43A 0.067(17) 0.098(17) 0.12(2) -0.024(15) -0.027(14) 0.011(14)
C44 0.158(13) 0.063(8) 0.059(8) -0.005(7) -0.009(8) -0.008(8)
C45 0.080(8) 0.039(7) 0.068(8) -0.003(6) 0.021(7) -0.008(6)
C46 0.098(8) 0.053(7) 0.065(7) 0.003(6) -0.025(7) -0.005(6)
C51 0.088(8) 0.076(8) 0.072(8) 0.006(7) -0.049(7) -0.019(7)
C52 0.104(10) 0.079(9) 0.077(9) -0.009(8) -0.054(9) -0.001(8)
C53 0.148(13) 0.078(9) 0.084(10) 0.034(8) -0.061(10) -0.036(9)
C54 0.129(11) 0.073(9) 0.093(10) 0.015(8) -0.035(9) -0.031(8)
C55 0.103(9) 0.070(8) 0.048(7) 0.020(6) -0.029(7) -0.022(7)
C56 0.111(9) 0.059(7) 0.066(7) 0.023(6) -0.014(7) -0.017(7)
C61 0.146(13) 0.096(10) 0.051(8) 0.000(7) -0.043(9) -0.030(9)
C62 0.145(15) 0.123(13) 0.077(11) 0.002(9) -0.064(12) -0.018(12)
C63 0.168(16) 0.099(11) 0.154(16) 0.015(11) -0.138(15) -0.015(11)
C64 0.142(13) 0.117(12) 0.138(14) 0.025(10) -0.103(12) -0.037(10)
C65 0.094(9) 0.061(7) 0.094(9) 0.009(6) -0.069(9) -0.007(6)
C66 0.081(8) 0.092(9) 0.082(9) -0.004(7) -0.045(7) -0.013(7)
C71 0.066(6) 0.058(6) 0.047(6) 0.004(5) -0.013(5) -0.015(5)
C72 0.044(6) 0.080(7) 0.057(7) 0.011(6) 0.014(5) -0.014(5)
C73 0.040(5) 0.055(6) 0.063(7) 0.002(5) 0.003(5) -0.014(4)
C74 0.051(6) 0.046(5) 0.054(6) -0.002(4) -0.010(5) -0.007(4)
C75 0.041(5) 0.035(5) 0.048(6) 0.000(4) -0.008(4) -0.012(4)
C76 0.037(4) 0.040(5) 0.035(5) -0.001(4) -0.008(4) -0.002(4)
C81 0.082(8) 0.112(10) 0.058(7) -0.026(7) 0.002(6) -0.056(7)
C82 0.099(10) 0.130(11) 0.068(8) -0.036(8) 0.005(8) -0.064(9)
C83 0.092(9) 0.105(10) 0.089(10) -0.001(8) -0.044(8) -0.047(8)
C84 0.070(7) 0.064(7) 0.062(7) 0.017(5) -0.027(6) -0.020(5)
C85 0.058(6) 0.057(6) 0.047(6) 0.015(5) -0.015(5) -0.024(5)
C86 0.058(6) 0.056(6) 0.053(6) 0.001(5) -0.023(5) -0.007(5)
C91 0.056(6) 0.050(6) 0.057(6) -0.012(5) -0.016(5) -0.002(5)
C92 0.068(7) 0.036(5) 0.080(7) 0.002(5) -0.038(6) -0.005(5)
C93 0.062(6) 0.050(6) 0.073(7) 0.022(5) -0.034(6) -0.031(5)
C94 0.049(5) 0.057(6) 0.061(6) 0.008(5) -0.026(5) -0.018(5)
C95 0.046(5) 0.048(5) 0.039(5) 0.001(4) -0.021(5) -0.003(4)
C96 0.048(5) 0.037(5) 0.055(6) 0.011(4) -0.018(5) -0.004(4)
C106 0.045(4) 0.051(5) 0.028(4) 0.001(4) -0.009(4) -0.003(4)
C116 0.062(5) 0.045(5) 0.036(5) 0.013(4) -0.023(4) -0.025(4)
C121 0.071(6) 0.042(6) 0.051(6) 0.010(5) -0.016(5) -0.016(5)
C122 0.126(11) 0.095(10) 0.076(9) 0.039(7) -0.049(9) -0.042(9)
C123 0.149(13) 0.123(12) 0.130(13) 0.083(11) -0.075(11) -0.089(11)
C124 0.117(11) 0.134(12) 0.116(12) 0.020(10) -0.047(10) -0.071(10)
C125 0.055(6) 0.039(5) 0.059(6) 0.006(5) 0.004(5) -0.016(4)
C126 0.036(4) 0.049(5) 0.035(5) 0.001(4) -0.008(4) -0.002(4)
C131 0.083(7) 0.069(7) 0.065(7) 0.014(6) -0.025(6) -0.025(6)
C132 0.116(10) 0.119(11) 0.048(7) 0.002(7) -0.033(7) -0.030(8)
C133 0.076(7) 0.079(8) 0.057(7) -0.004(6) -0.012(6) -0.021(6)
C134 0.101(9) 0.064(7) 0.065(7) 0.004(6) -0.035(7) -0.014(6)
C141 0.078(7) 0.051(6) 0.064(7) -0.004(5) -0.025(6) 0.004(5)
C144 0.086(8) 0.095(9) 0.047(6) -0.001(6) -0.019(6) -0.030(7)
C151 0.072(7) 0.085(8) 0.086(9) 0.029(7) -0.053(7) -0.022(6)
C152 0.130(12) 0.095(10) 0.113(11) 0.025(9) -0.080(10) -0.030(9)
C153 0.054(6) 0.109(10) 0.092(9) 0.049(8) -0.035(6) -0.006(6)
C154 0.083(8) 0.064(7) 0.090(8) 0.041(6) -0.034(7) -0.009(6)
Mn4 0.0615(9) 0.0723(10) 0.0606(10) 0.0208(8) -0.0297(8) -0.0275(8)
Si1 0.078(2) 0.089(2) 0.106(3) 0.021(2) -0.053(2) -0.0239(18)
Si2 0.171(5) 0.096(3) 0.107(3) -0.009(3) -0.051(3) -0.031(3)
Si3 0.172(4) 0.204(5) 0.181(5) 0.132(4) -0.134(4) -0.116(4)
Si4A 0.120(4) 0.128(5) 0.138(6) 0.067(4) -0.085(4) -0.079(4)
Si5 0.102(3) 0.111(3) 0.082(3) -0.014(2) -0.016(2) -0.004(2)
Si6 0.107(3) 0.083(2) 0.095(3) 0.009(2) -0.051(2) -0.033(2)
N16 0.088(6) 0.083(6) 0.072(6) 0.006(5) -0.033(5) -0.028(5)
N17 0.118(4) 0.128(5) 0.136(6) 0.068(4) -0.086(4) -0.079(4)
N18 0.062(5) 0.118(8) 0.038(5) 0.004(5) -0.020(4) 0.012(5)
C71A 0.118(5) 0.129(6) 0.138(6) 0.068(5) -0.085(5) -0.083(5)
C72A 0.120(6) 0.129(6) 0.139(7) 0.066(5) -0.086(5) -0.079(5)
C73A 0.119(4) 0.130(6) 0.138(6) 0.067(5) -0.085(5) -0.080(4)
C81A 0.05(2) 0.15(3) 0.06(2) -0.011(19) -0.042(17) 0.001(16)
C82A 0.16(4) 0.17(3) 0.19(4) 0.07(3) 0.04(3) 0.05(2)
C83A 0.14(3) 0.16(4) 0.045(18) -0.04(2) 0.031(17) -0.11(3)
C161 0.088(8) 0.142(11) 0.064(7) 0.027(7) -0.048(7) -0.035(8)
C162 0.089(9) 0.113(11) 0.158(14) 0.042(10) -0.048(10) -0.026(8)
C163 0.113(11) 0.145(13) 0.127(12) 0.036(10) -0.050(10) -0.058(10)
C164 0.21(3) 0.23(3) 0.30(3) -0.18(3) -0.07(2) 0.09(2)
C165 0.38(5) 0.36(4) 0.30(4) -0.19(3) 0.10(3) -0.28(4)
C166 0.33(3) 0.18(2) 0.082(12) -0.014(13) -0.063(17) 0.02(2)
C174 0.47(3) 0.44(3) 0.233(15) 0.223(13) -0.268(18) -0.39(2)
C175 0.152(11) 0.31(2) 0.38(2) 0.251(16) -0.096(15) -0.060(11)
C176 0.170(12) 0.113(10) 0.092(10) 0.046(8) -0.063(9) -0.070(9)
C184 0.121(11) 0.112(11) 0.112(11) -0.007(9) -0.041(10) -0.043(9)
C185 0.196(18) 0.168(16) 0.167(16) 0.021(13) -0.126(15) -0.086(14)
C186 0.096(9) 0.120(11) 0.089(9) 0.019(8) -0.012(8) -0.045(8)
Mn5 0.0732(12) 0.187(2) 0.0640(12) 0.0510(13) -0.0327(10) -0.0743(13)
Si 0.097(3) 0.132(4) 0.233(5) -0.032(3) -0.069(3) 0.000(3)
Si7A 0.078(3) 0.121(5) 0.164(7) 0.058(4) -0.042(4) -0.045(3)
Si8A 0.091(4) 0.125(4) 0.096(4) 0.025(3) -0.049(3) -0.043(3)
Si9A 0.094(3) 0.138(4) 0.231(5) -0.033(4) -0.062(3) 0.010(3)
Si11 0.090(3) 0.101(3) 0.121(3) -0.008(2) -0.053(3) -0.003(2)
Si12 0.085(3) 0.147(4) 0.089(3) 0.018(3) -0.026(2) -0.008(2)
N19 0.078(6) 0.090(6) 0.193(10) 0.031(6) -0.015(6) -0.019(5)
N20 0.094(3) 0.134(4) 0.232(5) -0.032(4) -0.066(3) 0.004(3)
N21 0.057(6) 0.185(12) 0.074(7) 0.038(7) -0.017(5) 0.020(6)
C1 0.063(8) 0.23(2) 0.23(2) 0.030(19) -0.027(10) -0.046(11)
C2 0.40(4) 0.34(4) 0.206(19) -0.06(2) -0.151(19) -0.15(3)
C3 0.090(11) 0.19(2) 0.257(19) 0.129(16) 0.011(14) -0.004(14)
C4 0.100(11) 0.132(17) 0.20(2) 0.047(14) -0.070(13) -0.042(12)
C5 0.22(2) 0.149(15) 0.26(2) 0.095(13) -0.165(17) -0.116(17)
C6 0.089(12) 0.153(9) 0.208(14) 0.012(10) -0.040(11) 0.031(9)
C7 0.105(8) 0.173(11) 0.230(13) -0.017(12) -0.058(8) 0.031(9)
C8 0.131(12) 0.189(14) 0.229(11) -0.035(12) -0.077(10) 0.027(12)
C9 0.125(11) 0.133(8) 0.246(14) -0.037(10) -0.074(11) 0.007(8)
C10 0.107(9) 0.138(12) 0.240(10) -0.035(11) -0.075(8) -0.006(8)
C196 0.104(10) 0.100(8) 0.156(13) 0.005(8) -0.017(9) -0.009(7)
C206 0.098(4) 0.132(4) 0.233(5) -0.031(4) -0.069(3) 0.001(3)
C211 0.091(10) 0.28(2) 0.093(11) 0.064(13) -0.049(9) 0.006(12)
C212 0.093(10) 0.083(9) 0.173(15) -0.017(9) -0.043(10) -0.016(8)
C213 0.148(13) 0.112(11) 0.103(11) -0.008(9) -0.079(11) 0.009(9)
C214 0.085(10) 0.28(2) 0.079(10) 0.020(12) -0.005(9) -0.026(12)
C215 0.33(4) 0.47(6) 0.78(9) -0.35(6) -0.26(5) -0.13(4)
C216 0.087(9) 0.205(17) 0.075(9) 0.045(10) -0.029(8) 0.013(10)
Si4 0.118(4) 0.128(5) 0.138(6) 0.066(4) -0.086(4) -0.081(4)
Si7 0.133(12) 0.137(10) 0.281(18) 0.017(14) -0.143(13) -0.068(10)
Si8 0.110(12) 0.138(10) 0.214(18) 0.038(12) -0.026(12) -0.006(8)
Si9 0.093(3) 0.136(4) 0.233(5) -0.033(4) -0.064(4) 0.008(3)
Si10 0.097(3) 0.132(4) 0.233(5) -0.031(4) -0.069(3) 0.001(3)
O1S 0.245(19) 0.32(2) 0.31(2) 0.02(2) -0.20(2) -0.085(18)
C1S 0.159(17) 0.129(15) 0.144(17) -0.005(13) -0.034(15) 0.039(12)
C2S 0.22(2) 0.27(3) 0.121(16) 0.028(17) -0.123(18) -0.06(2)
C3S 0.089(10) 0.23(2) 0.105(13) -0.088(13) -0.050(10) 0.084(12)
C4S 0.120(13) 0.127(13) 0.147(16) 0.009(12) -0.074(13) 0.009(10)
O2S 0.107(9) 0.149(13) 0.144(12) -0.008(11) -0.058(8) -0.039(9)
O2T 0.136(13) 0.158(19) 0.14(2) 0.031(16) -0.046(14) -0.021(16)
C5T 0.123(19) 0.15(2) 0.15(2) 0.031(16) -0.049(17) -0.016(17)
C6T 0.149(16) 0.13(2) 0.172(19) 0.015(19) -0.028(16) -0.043(17)
C7T 0.130(13) 0.105(19) 0.163(19) 0.019(18) -0.016(16) -0.043(16)
C8T 0.120(14) 0.115(16) 0.156(16) 0.041(14) -0.034(13) -0.050(15)
C5S 0.118(11) 0.109(14) 0.138(12) 0.018(12) -0.057(10) -0.016(12)
C6S 0.138(10) 0.092(14) 0.147(13) 0.012(13) -0.033(11) -0.070(12)
C7S 0.115(12) 0.120(14) 0.141(14) 0.037(12) -0.056(11) -0.065(11)
C8S 0.087(11) 0.118(14) 0.139(13) 0.036(12) -0.053(9) -0.036(10)
C101 0.044(8) 0.068(10) 0.081(14) -0.001(11) -0.010(10) -0.006(7)
C102 0.042(8) 0.082(10) 0.093(16) -0.021(12) 0.007(10) -0.004(8)
C103 0.055(8) 0.084(10) 0.096(16) -0.002(13) 0.020(12) -0.024(8)
C104 0.064(8) 0.071(9) 0.062(14) -0.002(10) 0.008(10) -0.018(7)
C105 0.038(7) 0.069(8) 0.028(11) -0.009(7) -0.008(7) -0.005(6)
C111 0.093(11) 0.074(10) 0.129(14) 0.027(10) -0.077(10) -0.023(8)
C112 0.094(12) 0.111(13) 0.139(16) 0.036(11) -0.077(11) -0.052(10)
C113 0.091(13) 0.099(11) 0.127(16) 0.027(11) -0.069(11) -0.047(10)
C114 0.080(11) 0.091(9) 0.086(13) 0.017(9) -0.045(10) -0.046(9)
C115 0.068(9) 0.071(8) 0.062(11) 0.015(8) -0.037(8) -0.028(7)
C142 0.087(18) 0.084(16) 0.135(16) -0.008(15) -0.044(17) 0.017(14)
C143 0.095(19) 0.090(16) 0.114(15) -0.042(15) -0.012(18) 0.015(15)
C171 0.119(5) 0.131(6) 0.137(7) 0.069(5) -0.086(5) -0.084(5)
C172 0.119(5) 0.130(5) 0.138(6) 0.067(5) -0.087(5) -0.080(4)
C173 0.123(5) 0.130(6) 0.140(7) 0.066(5) -0.079(5) -0.077(5)
C181 0.062(13) 0.093(14) 0.24(3) -0.025(14) -0.014(16) -0.019(10)
C182 0.17(3) 0.24(3) 0.22(3) 0.06(2) 0.00(2) 0.10(2)
C183 0.27(3) 0.24(3) 0.090(17) -0.042(18) 0.032(16) -0.19(2)
C191 0.28(6) 0.22(6) 0.25(2) 0.05(3) -0.12(3) -0.13(5)
C192 0.11(2) 0.10(2) 0.27(4) 0.06(3) -0.07(3) -0.03(3)
C193 0.159(19) 0.13(3) 0.27(3) 0.10(3) -0.15(2) -0.081(19)
C194 0.10(3) 0.23(3) 0.31(4) 0.09(3) -0.06(2) -0.10(2)
C195 0.11(4) 0.17(4) 0.28(3) 0.00(3) 0.08(3) -0.06(3)
C201 0.098(10) 0.169(14) 0.223(15) -0.012(13) -0.067(10) 0.021(12)
C202 0.110(12) 0.148(12) 0.231(11) -0.034(10) -0.081(9) 0.029(11)
C203 0.079(11) 0.149(10) 0.225(13) -0.016(9) -0.053(10) 0.020(9)
C204 0.112(11) 0.134(8) 0.241(12) -0.037(10) -0.076(10) 0.004(8)
C205 0.110(11) 0.136(15) 0.244(12) -0.031(14) -0.081(10) -0.005(10)

loop_
_atom_type_symbol
_atom_type_description
_atom_type_scat_dispersion_real
_atom_type_scat_dispersion_imag
_atom_type_scat_source
C C 0.0033 0.0016 'International Tables Vol C Tables 4.2.6.8 and 6.1.1.4'
N N 0.0061 0.0033 'International Tables Vol C Tables 4.2.6.8 and 6.1.1.4'
O O 0.0106 0.0060 'International Tables Vol C Tables 4.2.6.8 and 6.1.1.4'
Si Si 0.0817 0.0704 'International Tables Vol C Tables 4.2.6.8 and 6.1.1.4'
Ca Ca 0.2262 0.3064 'International Tables Vol C Tables 4.2.6.8 and 6.1.1.4'
Mn Mn 0.3368 0.7283 'International Tables Vol C Tables 4.2.6.8 and 6.1.1.4'
H H 0.0000 0.0000 'International Tables Vol C Tables 4.2.6.8 and 6.1.1.4'

loop_
_geom_angle_atom_site_label_1
_geom_angle_atom_site_label_2
_geom_angle_atom_site_label_3
_geom_angle
_geom_angle_site_symmetry_1
_geom_angle_site_symmetry_3
_geom_angle_publ_flag
O1 Mn1 O2 167.4(2) . . ?
O1 Mn1 O10 81.6(2) . . ?
O1 Mn1 O11 105.7(2) . . ?
O1 Mn1 N1 74.4(3) . . ?
O1 Mn1 N2 98.7(2) . . ?
O2 Mn1 O10 109.5(2) . . ?
O2 Mn1 O11 81.6(2) . . ?
O2 Mn1 N1 95.1(3) . . ?
O2 Mn1 N2 74.3(2) . . ?
O10 Mn1 O11 85.75(19) . . ?
O10 Mn1 N1 154.9(3) . . ?
O10 Mn1 N2 98.6(2) . . ?
O11 Mn1 N1 93.5(2) . . ?
O11 Mn1 N2 155.6(2) . . ?
N1 Mn1 N2 92.4(3) . . ?
O3 Mn2 O4 171.5(2) . . ?
O3 Mn2 O7 103.3(2) . . ?
O3 Mn2 O12 81.81(19) . . ?
O3 Mn2 N3 73.7(3) . . ?
O3 Mn2 N4 98.5(3) . . ?
O4 Mn2 O7 82.4(2) . . ?
O4 Mn2 O12 105.1(2) . . ?
O4 Mn2 N3 99.5(3) . . ?
O4 Mn2 N4 76.5(3) . . ?
O7 Mn2 O12 85.30(17) . . ?
O7 Mn2 N3 98.0(2) . . ?
O7 Mn2 N4 157.5(3) . . ?
O12 Mn2 N3 155.4(3) . . ?
O12 Mn2 N4 92.6(2) . . ?
N4 Mn2 N3 93.2(3) . . ?
O5 Mn3 O6 174.2(2) . . ?
O5 Mn3 O8 81.2(2) . . ?
O5 Mn3 O9 104.0(2) . . ?
O5 Mn3 N5 74.1(3) . . ?
O5 Mn3 N6 100.9(3) . . ?
O6 Mn3 O8 102.5(2) . . ?
O6 Mn3 O9 80.9(2) . . ?
O6 Mn3 N5 102.5(3) . . ?
O6 Mn3 N6 74.3(3) . . ?
O8 Mn3 N5 154.8(3) . . ?
O8 Mn3 N6 97.2(3) . . ?
O9 Mn3 O8 84.60(19) . . ?
O9 Mn3 N5 96.6(2) . . ?
O9 Mn3 N6 155.0(3) . . ?
N6 Mn3 N5 92.3(3) . . ?
O4 Ca1 O5 171.8(2) . . ?
O4 Ca1 O7 75.4(2) . . ?
O4 Ca1 O8 98.7(2) . . ?
O4 Ca1 O13 94.6(2) . . ?
O4 Ca1 N7 92.5(2) . . ?
O4 Ca1 N8 87.6(3) . . ?
O5 Ca1 O7 97.5(2) . . ?
O5 Ca1 O8 75.62(19) . . ?
O5 Ca1 O13 93.6(2) . . ?
O5 Ca1 N7 88.2(2) . . ?
O5 Ca1 N8 95.3(2) . . ?
O7 Ca1 O13 141.86(19) . . ?
O7 Ca1 N7 66.1(2) . . ?
O7 Ca1 N8 137.8(2) . . ?
O8 Ca1 O7 78.44(18) . . ?
O8 Ca1 O13 139.7(2) . . ?
O8 Ca1 N7 138.7(2) . . ?
O8 Ca1 N8 66.2(2) . . ?
O13 Ca1 N7 77.9(2) . . ?
O13 Ca1 N8 76.6(2) . . ?
N7 Ca1 N8 154.5(3) . . ?
O1 Ca2 O9 101.60(19) . . ?
O1 Ca2 O10 74.6(2) . . ?
O1 Ca2 O14 95.4(2) . . ?
O1 Ca2 N9 87.3(2) . . ?
O1 Ca2 N10 94.3(2) . . ?
O6 Ca2 O1 172.9(2) . . ?
O6 Ca2 O9 76.0(2) . . ?
O6 Ca2 O10 98.3(2) . . ?
O6 Ca2 O14 90.7(2) . . ?
O6 Ca2 N9 97.8(2) . . ?
O6 Ca2 N10 83.2(2) . . ?
O9 Ca2 O10 78.86(17) . . ?
O9 Ca2 O14 138.30(19) . . ?
O9 Ca2 N9 66.39(19) . . ?
O9 Ca2 N10 136.2(2) . . ?
O10 Ca2 O14 142.72(19) . . ?
O10 Ca2 N9 136.56(19) . . ?
O10 Ca2 N10 66.45(19) . . ?
O14 Ca2 N9 76.8(2) . . ?
O14 Ca2 N10 78.9(2) . . ?
N10 Ca2 N9 155.8(2) . . ?
O2 Ca3 O3 174.7(2) . . ?
O2 Ca3 O11 76.35(18) . . ?
O2 Ca3 O12 99.4(2) . . ?
O2 Ca3 O15 92.5(2) . . ?
O2 Ca3 N11 98.6(2) . . ?
O2 Ca3 N12 81.7(2) . . ?
O3 Ca3 O11 100.79(19) . . ?
O3 Ca3 O12 75.59(19) . . ?
O3 Ca3 O15 92.5(2) . . ?
O3 Ca3 N11 84.2(2) . . ?
O3 Ca3 N12 97.7(2) . . ?
O11 Ca3 O15 139.9(2) . . ?
O11 Ca3 N11 66.9(2) . . ?
O11 Ca3 N12 136.2(2) . . ?
O12 Ca3 O11 78.92(18) . . ?
O12 Ca3 O15 141.2(2) . . ?
O12 Ca3 N11 136.0(2) . . ?
O12 Ca3 N12 67.8(2) . . ?
O15 Ca3 N11 77.2(2) . . ?
O15 Ca3 N12 77.7(2) . . ?
N12 Ca3 N11 154.9(2) . . ?
O7 Ca04 Mn1 139.73(15) . . ?
O7 Ca04 O12 81.51(17) . . ?
O8 Ca04 Mn1 139.20(14) . . ?
O8 Ca04 O7 81.02(19) . . ?
O8 Ca04 O9 81.93(18) . . ?
O8 Ca04 O10 98.94(19) . . ?
O8 Ca04 O11 178.95(19) . . ?
O8 Ca04 O12 100.01(19) . . ?
O9 Ca04 Mn1 90.27(13) . . ?
O9 Ca04 O7 99.85(18) . . ?
O9 Ca04 O12 177.81(18) . . ?
O10 Ca04 Mn1 40.26(13) . . ?
O10 Ca04 O7 178.38(19) . . ?
O10 Ca04 O9 81.75(18) . . ?
O10 Ca04 O12 96.91(18) . . ?
O11 Ca04 Mn1 41.27(13) . . ?
O11 Ca04 O7 98.55(19) . . ?
O11 Ca04 O9 97.21(18) . . ?
O11 Ca04 O10 81.51(19) . . ?
O11 Ca04 O12 80.86(18) . . ?
O12 Ca04 Mn1 87.59(13) . . ?
Mn1 O1 Ca2 103.5(3) . . ?
C16 O1 Mn1 119.4(5) . . ?
C16 O1 Ca2 135.1(5) . . ?
Mn1 O2 Ca3 103.2(2) . . ?
C26 O2 Mn1 119.2(5) . . ?
C26 O2 Ca3 136.3(5) . . ?
Mn2 O3 Ca3 104.2(2) . . ?
C36 O3 Mn2 121.1(6) . . ?
C36 O3 Ca3 132.7(6) . . ?
Mn2 O4 Ca1 103.4(3) . . ?
C46 O4 Mn2 116.0(6) . . ?
C46 O4 Ca1 138.0(6) . . ?
Mn3 O5 Ca1 103.5(2) . . ?
C56 O5 Mn3 118.8(6) . . ?
C56 O5 Ca1 134.0(6) . . ?
Mn3 O6 Ca2 103.9(3) . . ?
C66 O6 Mn3 118.1(6) . . ?
C66 O6 Ca2 136.0(6) . . ?
Mn2 O7 Ca1 98.5(2) . . ?
Mn2 O7 Ca04 96.89(18) . . ?
Ca04 O7 Ca1 99.7(2) . . ?
C76 O7 Mn2 114.0(4) . . ?
C76 O7 Ca1 119.8(4) . . ?
C76 O7 Ca04 123.1(4) . . ?
Mn3 O8 Ca1 99.6(2) . . ?
Mn3 O8 Ca04 96.9(2) . . ?
Ca04 O8 Ca1 100.9(2) . . ?
C86 O8 Mn3 113.8(5) . . ?
C86 O8 Ca1 120.4(5) . . ?
C86 O8 Ca04 120.9(5) . . ?
Mn3 O9 Ca2 99.0(2) . . ?
Mn3 O9 Ca04 96.6(2) . . ?
Ca04 O9 Ca2 99.94(19) . . ?
C96 O9 Mn3 112.3(4) . . ?
C96 O9 Ca2 120.8(5) . . ?
C96 O9 Ca04 123.2(4) . . ?
Mn1 O10 Ca2 99.3(2) . . ?
Mn1 O10 Ca04 96.85(19) . . ?
Ca04 O10 Ca2 99.45(19) . . ?
C106 O10 Mn1 114.7(4) . . ?
C106 O10 Ca2 119.4(4) . . ?
C106 O10 Ca04 122.6(4) . . ?
Mn1 O11 Ca3 97.81(19) . . ?
Mn1 O11 Ca04 95.84(19) . . ?
Ca04 O11 Ca3 100.1(2) . . ?
C116 O11 Mn1 117.0(5) . . ?
C116 O11 Ca3 120.1(4) . . ?
C116 O11 Ca04 121.1(4) . . ?
Mn2 O12 Ca3 98.02(19) . . ?
Mn2 O12 Ca04 96.26(19) . . ?
Ca04 O12 Ca3 100.0(2) . . ?
C126 O12 Mn2 115.9(4) . . ?
C126 O12 Ca3 119.2(4) . . ?
C126 O12 Ca04 122.5(4) . . ?
C131 O13 Ca1 126.3(5) . . ?
C131 O13 C134 108.8(7) . . ?
C134 O13 Ca1 124.5(5) . . ?
C141 O14 Ca2 124.5(5) . . ?
C141 O14 C144 110.1(6) . . ?
C144 O14 Ca2 125.3(5) . . ?
C151 O15 Ca3 126.3(5) . . ?
C154 O15 Ca3 124.8(6) . . ?
C154 O15 C151 108.8(7) . . ?
C11 N1 Mn1 122.1(8) . . ?
C15 N1 Mn1 115.7(6) . . ?
C15 N1 C11 122.0(10) . . ?
C21 N2 Mn1 127.4(6) . . ?
C21 N2 C25 117.3(8) . . ?
C25 N2 Mn1 115.3(6) . . ?
C31 N3 Mn2 125.8(8) . . ?
C35 N3 Mn2 115.3(6) . . ?
C35 N3 C31 118.9(9) . . ?
C41 N4 Mn2 128.7(9) . . ?
C41 N4 C45 117.7(10) . . ?
C45 N4 Mn2 112.7(7) . . ?
C51 N5 Mn3 127.3(8) . . ?
C51 N5 C55 118.4(10) . . ?
C55 N5 Mn3 113.9(6) . . ?
C61 N6 Mn3 126.0(11) . . ?
C65 N6 Mn3 114.1(7) . . ?
C65 N6 C61 119.8(12) . . ?
C71 N7 Ca1 125.8(7) . . ?
C75 N7 Ca1 114.4(5) . . ?
C75 N7 C71 119.7(8) . . ?
C81 N8 Ca1 128.7(7) . . ?
C85 N8 Ca1 115.5(6) . . ?
C85 N8 C81 115.7(9) . . ?
C91 N9 Ca2 127.8(6) . . ?
C95 N9 Ca2 115.9(5) . . ?
C95 N9 C91 116.3(8) . . ?
C1A N10 Ca2 126.0(12) . . ?
C5A N10 Ca2 115.4(9) . . ?
C5A N10 C1A 114.7(14) . . ?
C101 N10 Ca2 123.7(11) . . ?
C105 N10 Ca2 115.7(8) . . ?
C105 N10 C101 120.5(13) . . ?
C11A N11 Ca3 122.7(13) . . ?
C15A N11 Ca3 115.1(9) . . ?
C15A N11 C11A 120.1(16) . . ?
C111 N11 Ca3 128.1(9) . . ?
C115 N11 Ca3 114.7(6) . . ?
C115 N11 C111 116.9(11) . . ?
C121 N12 Ca3 128.2(7) . . ?
C121 N12 C125 118.3(8) . . ?
C125 N12 Ca3 112.8(5) . . ?
N10 C1A C2A 124.6(19) . . ?
C1A C2A C3A 119.6(18) . . ?
C4A C3A C2A 115.8(17) . . ?
C3A C4A C5A 119.9(17) . . ?
N10 C5A C4A 124.7(14) . . ?
N10 C5A C106 115.9(13) . . ?
C4A C5A C106 119.2(14) . . ?
N1 C11 C12 117.5(13) . . ?
N11 C11A C12A 123(2) . . ?
C13 C12 C11 120.9(13) . . ?
C11A C12A C13A 117.6(19) . . ?
C12 C13 C14 117.0(13) . . ?
C14A C13A C12A 117.8(19) . . ?
C15 C14 C13 122.1(11) . . ?
C13A C14A C15A 121(2) . . ?
N1 C15 C14 120.5(9) . . ?
N1 C15 C16 116.7(9) . . ?
C14 C15 C16 122.7(10) . . ?
N11 C15A C14A 119.3(15) . . ?
N11 C15A C116 117.4(14) . . ?
C14A C15A C116 123.2(17) . . ?
O1 C16 C15 113.4(8) . . ?
C22 C21 N2 123.3(10) . . ?
C21 C22 C23 119.2(10) . . ?
C24 C23 C22 118.8(10) . . ?
C23 C24 C25 120.3(10) . . ?
N2 C25 C24 120.9(9) . . ?
N2 C25 C26 116.2(8) . . ?
C24 C25 C26 122.7(9) . . ?
O2 C26 C25 115.0(8) . . ?
N3 C31 C32 120.2(12) . . ?
C33 C32 C31 120.0(12) . . ?
C32 C33 C34 118.8(11) . . ?
C33 C34 C35 120.1(12) . . ?
N3 C35 C34 122.0(10) . . ?
N3 C35 C36 116.3(9) . . ?
C34 C35 C36 121.7(11) . . ?
O3 C36 C35 113.0(9) . . ?
N4 C41 C42 126.6(13) . . ?
C41 C42 C43 117.6(13) . . ?
C43A C42A C141 103.1(18) . . ?
C42 C43 C44 119.8(13) . . ?
C144 C43A C42A 100.4(17) . . ?
C45 C44 C43 116.1(15) . . ?
N4 C45 C44 122.2(12) . . ?
N4 C45 C46 117.9(10) . . ?
C44 C45 C46 119.9(14) . . ?
O4 C46 C45 116.0(10) . . ?
N5 C51 C52 123.0(12) . . ?
C53 C52 C51 120.1(12) . . ?
C52 C53 C54 120.2(12) . . ?
C55 C54 C53 115.4(13) . . ?
N5 C55 C54 122.8(11) . . ?
N5 C55 C56 117.2(9) . . ?
C54 C55 C56 120.0(11) . . ?
O5 C56 C55 114.3(9) . . ?
C62 C61 N6 123.8(15) . . ?
C61 C62 C63 119.9(16) . . ?
C62 C63 C64 120.2(14) . . ?
C65 C64 C63 115.3(15) . . ?
N6 C65 C64 120.7(13) . . ?
N6 C65 C66 118.3(10) . . ?
C64 C65 C66 120.9(14) . . ?
O6 C66 C65 114.5(10) . . ?
N7 C71 C72 121.8(10) . . ?
C71 C72 C73 119.9(9) . . ?
C72 C73 C74 118.5(9) . . ?
C73 C74 C75 118.6(9) . . ?
N7 C75 C74 121.3(8) . . ?
N7 C75 C76 118.0(7) . . ?
C74 C75 C76 120.7(8) . . ?
O7 C76 C75 114.5(7) . . ?
N8 C81 C82 124.4(11) . . ?
C81 C82 C83 118.5(11) . . ?
C84 C83 C82 117.1(11) . . ?
C83 C84 C85 120.0(11) . . ?
N8 C85 C84 124.1(9) . . ?
N8 C85 C86 116.9(8) . . ?
C84 C85 C86 118.9(9) . . ?
O8 C86 C85 113.7(7) . . ?
N9 C91 C92 125.2(9) . . ?
C91 C92 C93 117.4(8) . . ?
C94 C93 C92 118.7(9) . . ?
C93 C94 C95 120.0(9) . . ?
N9 C95 C94 122.3(8) . . ?
N9 C95 C96 117.5(8) . . ?
C94 C95 C96 120.2(8) . . ?
O9 C96 C95 115.5(7) . . ?
O10 C106 C5A 117.4(9) . . ?
O10 C106 C105 114.2(9) . . ?
O11 C116 C15A 117.7(9) . . ?
O11 C116 C115 116.0(8) . . ?
N12 C121 C122 126.7(11) . . ?
C123 C122 C121 117.1(11) . . ?
C122 C123 C124 120.3(13) . . ?
C123 C124 C125 119.0(13) . . ?
N12 C125 C124 118.4(10) . . ?
N12 C125 C126 121.8(8) . . ?
C124 C125 C126 119.8(11) . . ?
O12 C126 C125 114.9(7) . . ?
O13 C131 C132 106.9(9) . . ?
C133 C132 C131 105.6(9) . . ?
C132 C133 C134 102.5(9) . . ?
O13 C134 C133 107.2(8) . . ?
O14 C141 C42A 106.1(11) . . ?
O14 C141 C142 106.6(11) . . ?
O14 C144 C43A 106.5(13) . . ?
O14 C144 C143 105.0(12) . . ?
O15 C151 C152 107.3(10) . . ?
C151 C152 C153 101.7(10) . . ?
C152 C153 C154 102.8(10) . . ?
O15 C154 C153 105.4(9) . . ?
N16 Mn4 N17 116.3(4) . . ?
N16 Mn4 N18 121.4(3) . . ?
N17 Mn4 N18 122.3(3) . . ?
N16 Si1 C161 109.1(5) . . ?
N16 Si1 C162 114.9(6) . . ?
N16 Si1 C163 114.8(5) . . ?
C161 Si1 C163 106.4(6) . . ?
C162 Si1 C161 105.7(7) . . ?
C162 Si1 C163 105.3(6) . . ?
N16 Si2 C164 117.4(9) . . ?
N16 Si2 C165 105.9(8) . . ?
N16 Si2 C166 108.6(7) . . ?
C164 Si2 C165 102.1(10) . . ?
C166 Si2 C164 99.7(13) . . ?
C166 Si2 C165 123.7(11) . . ?
N17 Si3 C174 117.4(6) . . ?
N17 Si3 C175 110.2(5) . . ?
N17 Si3 C176 111.6(4) . . ?
C174 Si3 C175 107.1(7) . . ?
C174 Si3 C176 105.8(6) . . ?
C175 Si3 C176 103.8(6) . . ?
N17 Si4A C71A 109.1(8) . . ?
N17 Si4A C72A 117.9(8) . . ?
N17 Si4A C73A 109.7(7) . . ?
C71A Si4A C73A 106.3(9) . . ?
C72A Si4A C71A 107.2(9) . . ?
C72A Si4A C73A 106.1(8) . . ?
N18 Si5 C81A 109.2(14) . . ?
N18 Si5 C82A 110.8(18) . . ?
N18 Si5 C83A 109.4(13) . . ?
N18 Si5 C181 112.8(9) . . ?
N18 Si5 C182 117.9(13) . . ?
N18 Si5 C183 106.3(9) . . ?
C81A Si5 C83A 106.2(17) . . ?
C82A Si5 C81A 111.5(15) . . ?
C82A Si5 C83A 109.5(18) . . ?
C181 Si5 C182 112.2(13) . . ?
C181 Si5 C183 107.9(10) . . ?
C182 Si5 C183 97.9(12) . . ?
N18 Si6 C184 115.3(6) . . ?
N18 Si6 C185 116.6(7) . . ?
N18 Si6 C186 110.9(5) . . ?
C184 Si6 C185 103.4(7) . . ?
C184 Si6 C186 104.2(6) . . ?
C185 Si6 C186 105.1(8) . . ?
Si1 N16 Mn4 122.3(5) . . ?
Si1 N16 Si2 121.1(6) . . ?
Si2 N16 Mn4 116.5(5) . . ?
Si3 N17 Mn4 117.1(2) . . ?
Si3 N17 Si4A 119.4(5) . . ?
Si3 N17 Si4 125.0(4) . . ?
Si4A N17 Mn4 122.4(5) . . ?
Si4 N17 Mn4 115.9(3) . . ?
Si5 N18 Mn4 116.3(5) . . ?
Si5 N18 Si6 126.3(6) . . ?
Si6 N18 Mn4 117.4(4) . . ?
N19 Mn5 N20 115.4(4) . . ?
N21 Mn5 N19 122.9(4) . . ?
N21 Mn5 N20 121.2(4) . . ?
N20 Si C9 114.9(12) . . ?
N20 Si C10 112.3(13) . . ?
N20 Si C206 108.6(9) . . ?
C9 Si C10 109.3(12) . . ?
C9 Si C206 109.0(13) . . ?
C10 Si C206 102.0(12) . . ?
N19 Si7A C3 121.1(7) . . ?
N19 Si7A C4 112.3(7) . . ?
N19 Si7A C5 110.4(8) . . ?
C3 Si7A C5 101.1(10) . . ?
C4 Si7A C3 104.9(9) . . ?
C4 Si7A C5 105.5(9) . . ?
N19 Si8A C1 109.2(6) . . ?
N19 Si8A C2 110.0(12) . . ?
N19 Si8A C196 110.2(6) . . ?
C1 Si8A C2 113.0(12) . . ?
C1 Si8A C196 108.6(8) . . ?
C196 Si8A C2 105.8(12) . . ?
N20 Si9A C6 101.7(8) . . ?
N20 Si9A C7 116.5(12) . . ?
N20 Si9A C8 116.1(12) . . ?
C7 Si9A C6 108.4(11) . . ?
C8 Si9A C6 112.8(13) . . ?
C8 Si9A C7 101.6(11) . . ?
N21 Si11 C211 113.1(5) . . ?
N21 Si11 C212 117.7(6) . . ?
N21 Si11 C213 110.7(6) . . ?
C211 Si11 C212 102.0(8) . . ?
C213 Si11 C211 108.8(8) . . ?
C213 Si11 C212 103.8(7) . . ?
N21 Si12 C214 113.4(6) . . ?
N21 Si12 C215 102.9(10) . . ?
N21 Si12 C216 109.5(6) . . ?
C214 Si12 C215 108.3(11) . . ?
C216 Si12 C214 108.3(7) . . ?
C216 Si12 C215 114.5(10) . . ?
Si7A N19 Mn5 110.5(5) . . ?
Si8A N19 Mn5 121.6(5) . . ?
Si8A N19 Si7A 126.1(6) . . ?
Si7 N19 Mn5 124.2(6) . . ?
Si8 N19 Mn5 113.8(8) . . ?
Si8 N19 Si7 121.4(9) . . ?
Si N20 Mn5 120.0(7) . . ?
Si N20 Si9A 123.7(8) . . ?
Si9A N20 Mn5 116.2(6) . . ?
Si9 N20 Mn5 120.6(8) . . ?
Si9 N20 Si10 120.8(10) . . ?
Si10 N20 Mn5 116.8(8) . . ?
Si11 N21 Mn5 117.5(5) . . ?
Si11 N21 Si12 127.1(5) . . ?
Si12 N21 Mn5 114.9(4) . . ?
N17 Si4 C171 109.7(7) . . ?
N17 Si4 C172 112.0(6) . . ?
N17 Si4 C173 115.9(6) . . ?
C171 Si4 C172 107.6(7) . . ?
C171 Si4 C173 105.6(7) . . ?
C172 Si4 C173 105.5(7) . . ?
N19 Si7 C191 114.1(19) . . ?
N19 Si7 C192 103.5(16) . . ?
N19 Si7 C193 103.2(16) . . ?
C191 Si7 C192 125.9(16) . . ?
C191 Si7 C193 108.0(16) . . ?
C192 Si7 C193 99.1(16) . . ?
N19 Si8 C196 109.2(10) . . ?
N19 Si8 C194 96.2(9) . . ?
N19 Si8 C195 114.6(19) . . ?
C194 Si8 C196 111.3(14) . . ?
C195 Si8 C196 111.1(14) . . ?
C195 Si8 C194 113.5(16) . . ?
N20 Si9 C201 121.1(15) . . ?
N20 Si9 C202 107.3(15) . . ?
N20 Si9 C203 104.5(13) . . ?
C201 Si9 C202 107.9(14) . . ?
C201 Si9 C203 110.0(16) . . ?
C202 Si9 C203 104.9(17) . . ?
N20 Si10 C206 110.5(11) . . ?
N20 Si10 C204 106.3(14) . . ?
N20 Si10 C205 111.5(19) . . ?
C206 Si10 C204 110.7(17) . . ?
C206 Si10 C205 106.5(17) . . ?
C204 Si10 C205 111.3(17) . . ?
C4S O1S C1S 95.3(13) . . ?
C2S C1S O1S 105.6(13) . . ?
C1S C2S C3S 108.8(14) . . ?
C4S C3S C2S 110.3(13) . . ?
C3S C4S O1S 112.1(14) . . ?
C5S O2S C8S 108.3(14) . . ?
C8T O2T C5T 107(2) . . ?
O2T C5T C6T 102(2) . . ?
C7T C6T C5T 103.8(19) . . ?
C8T C7T C6T 101.8(17) . . ?
O2T C8T C7T 109.9(18) . . ?
O2S C5S C6S 115.0(17) . . ?
C5S C6S C7S 96.9(16) . . ?
C8S C7S C6S 107.3(14) . . ?
O2S C8S C7S 101.8(13) . . ?
N10 C101 C102 120.4(17) . . ?
C101 C102 C103 118.0(16) . . ?
C104 C103 C102 120.5(15) . . ?
C103 C104 C105 117.1(16) . . ?
N10 C105 C106 119.3(13) . . ?
N10 C105 C104 123.2(13) . . ?
C104 C105 C106 117.4(13) . . ?
N11 C111 C112 123.3(15) . . ?
C111 C112 C113 118.0(15) . . ?
C114 C113 C112 119.1(14) . . ?
C113 C114 C115 118.5(14) . . ?
N11 C115 C116 119.0(10) . . ?
N11 C115 C114 123.6(11) . . ?
C114 C115 C116 116.8(12) . . ?
C143 C142 C141 100.1(17) . . ?
C144 C143 C142 103.3(13) . . ?

loop_
_geom_bond_atom_site_label_1
_geom_bond_atom_site_label_2
_geom_bond_distance
_geom_bond_site_symmetry_2
_geom_bond_publ_flag
Mn1 O1 2.166(6) . ?
Mn1 O2 2.167(5) . ?
Mn1 O10 2.208(5) . ?
Mn1 O11 2.249(5) . ?
Mn1 N1 2.283(8) . ?
Mn1 N2 2.302(7) . ?
Mn2 O3 2.117(6) . ?
Mn2 O4 2.149(7) . ?
Mn2 O7 2.239(5) . ?
Mn2 O12 2.257(5) . ?
Mn2 N3 2.328(8) . ?
Mn2 N4 2.279(8) . ?
Mn3 O5 2.174(6) . ?
Mn3 O6 2.190(6) . ?
Mn3 O8 2.261(5) . ?
Mn3 O9 2.258(5) . ?
Mn3 N5 2.348(8) . ?
Mn3 N6 2.305(10) . ?
Ca1 O4 2.326(6) . ?
Ca1 O5 2.335(6) . ?
Ca1 O7 2.397(6) . ?
Ca1 O8 2.374(5) . ?
Ca1 O13 2.479(6) . ?
Ca1 N7 2.615(7) . ?
Ca1 N8 2.648(8) . ?
Ca2 O1 2.312(6) . ?
Ca2 O6 2.297(6) . ?
Ca2 O9 2.387(5) . ?
Ca2 O10 2.405(5) . ?
Ca2 O14 2.460(6) . ?
Ca2 N9 2.638(7) . ?
Ca2 N10 2.596(7) . ?
Ca3 O2 2.286(6) . ?
Ca3 O3 2.306(6) . ?
Ca3 O11 2.382(5) . ?
Ca3 O12 2.370(5) . ?
Ca3 O15 2.464(6) . ?
Ca3 N11 2.615(7) . ?
Ca3 N12 2.569(7) . ?
Ca04 O7 2.330(5) . ?
Ca04 O8 2.313(5) . ?
Ca04 O9 2.326(5) . ?
Ca04 O10 2.325(5) . ?
Ca04 O11 2.321(5) . ?
Ca04 O12 2.335(5) . ?
O1 C16 1.338(11) . ?
O2 C26 1.388(10) . ?
O3 C36 1.386(11) . ?
O4 C46 1.367(12) . ?
O5 C56 1.413(11) . ?
O6 C66 1.373(12) . ?
O7 C76 1.376(9) . ?
O8 C86 1.414(10) . ?
O9 C96 1.416(9) . ?
O10 C106 1.404(9) . ?
O11 C116 1.397(9) . ?
O12 C126 1.413(9) . ?
O13 C131 1.434(11) . ?
O13 C134 1.440(11) . ?
O14 C141 1.432(11) . ?
O14 C144 1.483(11) . ?
O15 C151 1.430(12) . ?
O15 C154 1.419(11) . ?
N1 C11 1.351(13) . ?
N1 C15 1.282(12) . ?
N2 C21 1.348(11) . ?
N2 C25 1.351(11) . ?
N3 C31 1.341(13) . ?
N3 C35 1.305(12) . ?
N4 C41 1.278(13) . ?
N4 C45 1.303(15) . ?
N5 C51 1.331(13) . ?
N5 C55 1.349(13) . ?
N6 C61 1.358(14) . ?
N6 C65 1.325(14) . ?
N7 C71 1.351(11) . ?
N7 C75 1.345(11) . ?
N8 C81 1.317(12) . ?
N8 C85 1.316(11) . ?
N9 C91 1.339(11) . ?
N9 C95 1.324(10) . ?
N10 C1A 1.366(16) . ?
N10 C5A 1.327(16) . ?
N10 C101 1.364(15) . ?
N10 C105 1.297(15) . ?
N11 C11A 1.336(17) . ?
N11 C15A 1.326(17) . ?
N11 C111 1.363(14) . ?
N11 C115 1.315(13) . ?
N12 C121 1.323(11) . ?
N12 C125 1.331(12) . ?
C1A C2A 1.389(17) . ?
C2A C3A 1.406(17) . ?
C3A C4A 1.389(17) . ?
C4A C5A 1.407(17) . ?
C5A C106 1.513(16) . ?
C11 C12 1.396(19) . ?
C11A C12A 1.380(14) . ?
C12 C13 1.347(19) . ?
C12A C13A 1.395(14) . ?
C13 C14 1.353(15) . ?
C13A C14A 1.383(14) . ?
C14 C15 1.340(13) . ?
C14A C15A 1.391(13) . ?
C15 C16 1.578(13) . ?
C15A C116 1.499(13) . ?
C21 C22 1.343(14) . ?
C22 C23 1.364(15) . ?
C23 C24 1.362(14) . ?
C24 C25 1.367(13) . ?
C25 C26 1.518(13) . ?
C31 C32 1.409(15) . ?
C32 C33 1.324(16) . ?
C33 C34 1.357(16) . ?
C34 C35 1.373(13) . ?
C35 C36 1.548(14) . ?
C41 C42 1.316(16) . ?
C42 C43 1.324(18) . ?
C42A C43A 1.560(19) . ?
C42A C141 1.584(17) . ?
C43 C44 1.408(18) . ?
C43A C144 1.551(18) . ?
C44 C45 1.378(17) . ?
C45 C46 1.529(16) . ?
C51 C52 1.334(16) . ?
C52 C53 1.311(17) . ?
C53 C54 1.457(18) . ?
C54 C55 1.354(15) . ?
C55 C56 1.529(15) . ?
C61 C62 1.281(19) . ?
C62 C63 1.30(2) . ?
C63 C64 1.49(2) . ?
C64 C65 1.359(16) . ?
C65 C66 1.516(16) . ?
C71 C72 1.388(13) . ?
C72 C73 1.390(14) . ?
C73 C74 1.406(13) . ?
C74 C75 1.424(12) . ?
C75 C76 1.490(11) . ?
C81 C82 1.363(16) . ?
C82 C83 1.396(16) . ?
C83 C84 1.340(14) . ?
C84 C85 1.370(13) . ?
C85 C86 1.529(13) . ?
C91 C92 1.345(13) . ?
C92 C93 1.376(13) . ?
C93 C94 1.359(12) . ?
C94 C95 1.367(12) . ?
C95 C96 1.509(11) . ?
C106 C105 1.492(14) . ?
C116 C115 1.487(11) . ?
C121 C122 1.342(15) . ?
C122 C123 1.333(17) . ?
C123 C124 1.386(18) . ?
C124 C125 1.438(15) . ?
C125 C126 1.453(12) . ?
C131 C132 1.503(15) . ?
C132 C133 1.490(16) . ?
C133 C134 1.506(14) . ?
C141 C142 1.570(17) . ?
C144 C143 1.542(17) . ?
C151 C152 1.483(15) . ?
C152 C153 1.490(17) . ?
C153 C154 1.513(14) . ?
Mn4 N16 2.029(9) . ?
Mn4 N17 2.068(5) . ?
Mn4 N18 2.123(10) . ?
Si1 N16 1.660(9) . ?
Si1 C161 1.879(12) . ?
Si1 C162 1.871(13) . ?
Si1 C163 1.887(15) . ?
Si2 N16 1.740(10) . ?
Si2 C164 1.83(2) . ?
Si2 C165 1.93(2) . ?
Si2 C166 1.81(2) . ?
Si3 N17 1.6799(10) . ?
Si3 C174 1.8598(10) . ?
Si3 C175 1.8600(10) . ?
Si3 C176 1.8603(10) . ?
Si4A N17 1.6799(10) . ?
Si4A C71A 1.8602(11) . ?
Si4A C72A 1.8600(11) . ?
Si4A C73A 1.897(17) . ?
Si5 N18 1.660(8) . ?
Si5 C81A 1.8607(10) . ?
Si5 C82A 1.847(17) . ?
Si5 C83A 1.870(18) . ?
Si5 C181 1.819(14) . ?
Si5 C182 1.852(16) . ?
Si5 C183 1.944(15) . ?
Si6 N18 1.665(10) . ?
Si6 C184 1.811(14) . ?
Si6 C185 1.832(15) . ?
Si6 C186 1.927(13) . ?
N17 Si4 1.6801(10) . ?
Mn5 N19 2.061(9) . ?
Mn5 N20 2.195(10) . ?
Mn5 N21 1.986(8) . ?
Si N20 1.701(14) . ?
Si C9 1.875(15) . ?
Si C10 1.897(16) . ?
Si C206 1.913(16) . ?
Si7A N19 1.724(9) . ?
Si7A C3 1.889(13) . ?
Si7A C4 1.872(13) . ?
Si7A C5 1.918(15) . ?
Si8A N19 1.668(10) . ?
Si8A C1 1.881(14) . ?
Si8A C2 1.887(15) . ?
Si8A C196 1.882(12) . ?
Si9A N20 1.727(13) . ?
Si9A C6 1.961(14) . ?
Si9A C7 1.850(15) . ?
Si9A C8 1.824(16) . ?
Si11 N21 1.643(9) . ?
Si11 C211 1.886(15) . ?
Si11 C212 1.923(14) . ?
Si11 C213 1.849(14) . ?
Si12 N21 1.709(9) . ?
Si12 C214 1.811(11) . ?
Si12 C215 1.816(15) . ?
Si12 C216 1.808(10) . ?
N19 Si7 1.729(13) . ?
N19 Si8 1.689(14) . ?
N20 Si9 1.634(14) . ?
N20 Si10 1.710(16) . ?
C196 Si8 1.884(16) . ?
C206 Si10 1.864(18) . ?
Si4 C171 1.8602(10) . ?
Si4 C172 1.8601(10) . ?
Si4 C173 1.8602(11) . ?
Si7 C191 1.849(18) . ?
Si7 C192 1.882(17) . ?
Si7 C193 1.922(18) . ?
Si8 C194 1.879(14) . ?
Si8 C195 1.827(17) . ?
Si9 C201 1.871(17) . ?
Si9 C202 1.895(18) . ?
Si9 C203 1.898(14) . ?
Si10 C204 1.868(17) . ?
Si10 C205 1.881(18) . ?
O1S C1S 1.72(2) . ?
O1S C4S 1.496(19) . ?
C1S C2S 1.42(2) . ?
C2S C3S 1.428(7) . ?
C3S C4S 1.423(7) . ?
O2S C5S 1.405(16) . ?
O2S C8S 1.454(16) . ?
O2T C5T 1.448(19) . ?
O2T C8T 1.433(19) . ?
C5T C6T 1.562(19) . ?
C6T C7T 1.545(19) . ?
C7T C8T 1.538(19) . ?
C5S C6S 1.484(17) . ?
C6S C7S 1.547(17) . ?
C7S C8S 1.543(16) . ?
C101 C102 1.389(16) . ?
C102 C103 1.399(17) . ?
C103 C104 1.378(16) . ?
C104 C105 1.397(16) . ?
C111 C112 1.382(12) . ?
C112 C113 1.386(12) . ?
C113 C114 1.379(12) . ?
C114 C115 1.390(12) . ?
C142 C143 1.550(18) . ?

loop_
_platon_squeeze_void_nr
_platon_squeeze_void_average_x
_platon_squeeze_void_average_y
_platon_squeeze_void_average_z
_platon_squeeze_void_volume
_platon_squeeze_void_count_electrons
_platon_squeeze_void_content
1 0.500 0.000 1.000 827 215 ' '
2 0.240 0.819 0.904 10 1 ' '
3 0.760 0.181 0.096 11 1 ' '
